data_4108855
loop_
_publ_author_name
'Yousuke Ikeda'
'Takafumi Yamaguchi'
'Keiichiro Kanao'
'Kazuhiro Kimura'
'Sou Kamimura'
'Yuichiro Mutoh'
'Yoshiaki Tanabe'
'Youichi Ishii'

_publ_section_title
;
 Formation of Vinylidenes from Internal Alkynes at a Cyclotriphosphato
 Ruthenium Complex
;
_journal_name_full 'Journal of the American Chemical Society'
_journal_page_first 16856
_journal_page_last 16857
_journal_paper_doi 10.1021/ja8080567
_journal_volume 130
_journal_year 2008
_chemical_formula_moiety 'C73 H70 N O11 P7 Ru '
_chemical_formula_sum 'C73 H70 N O11 P7 Ru'
_chemical_formula_weight 1455.24
_space_group_IT_number 2
_symmetry_cell_setting triclinic
_symmetry_Int_Tables_number 2
_symmetry_space_group_name_Hall '-P 1'
_symmetry_space_group_name_H-M 'P -1'
_cell_angle_alpha 85.009(5)
_cell_angle_beta 82.014(4)
_cell_angle_gamma 84.929(5)
_cell_formula_units_Z 2
_cell_length_a 9.8148(18)
_cell_length_b 16.692(3)
_cell_length_c 20.779(4)
_cell_measurement_reflns_used 8778
_cell_measurement_temperature 123.1
_cell_measurement_theta_max 27.5
_cell_measurement_theta_min 3.0
_cell_volume 3348.3(11)
_computing_cell_refinement CrystalClear
_computing_data_collection CrystalClear
_computing_data_reduction CrystalStructure
_computing_publication_material 'CrystalStructure 3.8'
_computing_structure_refinement SHELXL
_computing_structure_solution SIR97
_diffrn_detector_area_resol_mean 7.31
_diffrn_measured_fraction_theta_full 0.964
_diffrn_measured_fraction_theta_max 0.964
_diffrn_measurement_device_type 'Rigaku Mercury'
_diffrn_measurement_method \w
_diffrn_radiation_type 'Mo K\a'
_diffrn_radiation_wavelength 0.71070
_diffrn_reflns_av_R_equivalents 0.035
_diffrn_reflns_limit_h_max 8
_diffrn_reflns_limit_h_min -12
_diffrn_reflns_limit_k_max 21
_diffrn_reflns_limit_k_min -21
_diffrn_reflns_limit_l_max 26
_diffrn_reflns_limit_l_min -26
_diffrn_reflns_number 25710
_diffrn_reflns_theta_full 27.48
_diffrn_reflns_theta_max 27.48
_exptl_absorpt_coefficient_mu 0.464
_exptl_absorpt_correction_T_max 0.831
_exptl_absorpt_correction_T_min 0.634
_exptl_absorpt_correction_type multi-scan
_exptl_absorpt_process_details 'Jacobson, R. (1998) Private communication'
_exptl_crystal_colour green
_exptl_crystal_density_diffrn 1.443
_exptl_crystal_description prism
_exptl_crystal_F_000 1504.00
_exptl_crystal_size_max 0.60
_exptl_crystal_size_mid 0.60
_exptl_crystal_size_min 0.40
_refine_diff_density_max 0.93
_refine_diff_density_min -0.73
_refine_ls_extinction_method none
_refine_ls_goodness_of_fit_ref 1.089
_refine_ls_hydrogen_treatment refall
_refine_ls_number_parameters 839
_refine_ls_number_reflns 14803
_refine_ls_R_factor_gt 0.0608
_refine_ls_shift/su_max 0.0010
_refine_ls_structure_factor_coef Fsqd
_refine_ls_weighting_details 'w = 1/[\s^2^(Fo^2^)+(0.0493P)^2^+6.5148P] where P=(Fo^2^+2Fc^2^)/3'
_refine_ls_weighting_scheme calc
_refine_ls_wR_factor_ref 0.1369
_reflns_number_gt 12427
_reflns_number_total 14803
_reflns_threshold_expression F^2^>2.0\s(F^2^)
_cod_data_source_file ja8080567_si_002_3.cif
_cod_data_source_block 5a_(PPN)[Ru(P3O9)(=C=CPhMe)]
_cod_original_cell_volume 3348.5(11)
_cod_original_formula_sum 'C73 H70 N O11 P7 Ru '
_cod_database_code 4108855

loop_
_symmetry_equiv_pos_site_id
_symmetry_equiv_pos_as_xyz
1 +X,+Y,+Z
2 -X,-Y,-Z

loop_
_atom_site_label
_atom_site_type_symbol
_atom_site_fract_x
_atom_site_fract_y
_atom_site_fract_z
_atom_site_U_iso_or_equiv
_atom_site_adp_type
_atom_site_occupancy
_atom_site_symmetry_multiplicity
_atom_site_calc_flag
_atom_site_refinement_flags
Ru(1) Ru 0.23036(3) 0.320787(16) 0.236931(13) 0.01566(7) Uani 1.00 1 d .
P(1) P 0.12551(10) 0.15084(6) 0.19894(5) 0.0229(2) Uani 1.00 1 d .
P(2) P -0.02471(9) 0.29586(6) 0.15640(5) 0.0203(2) Uani 1.00 1 d .
P(3) P -0.05759(9) 0.23794(6) 0.29030(5) 0.0235(2) Uani 1.00 1 d .
P(4) P 0.41856(8) 0.35447(5) 0.16507(4) 0.01465(16) Uani 1.00 1 d .
P(5) P 0.38410(9) 0.28949(6) 0.30968(4) 0.02025(18) Uani 1.00 1 d .
P(6) P -0.08992(9) 0.79040(5) 0.14717(4) 0.01730(17) Uani 1.00 1 d .
P(7) P -0.20660(9) 0.85135(5) 0.27568(4) 0.01980(18) Uani 1.00 1 d .
O(1) O 0.2433(2) 0.19687(14) 0.21131(12) 0.0205(5) Uani 1.00 1 d .
O(2) O 0.0885(2) 0.34696(14) 0.16484(11) 0.0171(4) Uani 1.00 1 d .
O(3) O 0.0550(2) 0.28513(15) 0.30576(12) 0.0227(5) Uani 1.00 1 d .
O(4) O 0.0092(2) 0.15434(15) 0.26329(13) 0.0250(5) Uani 1.00 1 d .
O(5) O 0.0417(2) 0.20498(15) 0.14631(12) 0.0237(5) Uani 1.00 1 d .
O(6) O -0.1180(2) 0.28201(16) 0.22681(13) 0.0262(5) Uani 1.00 1 d .
O(7) O 0.1490(3) 0.06784(16) 0.18044(15) 0.0363(6) Uani 1.00 1 d .
O(8) O -0.1148(2) 0.32238(17) 0.10702(13) 0.0304(6) Uani 1.00 1 d .
O(9) O -0.1728(2) 0.22250(18) 0.34215(14) 0.0344(6) Uani 1.00 1 d .
O(10) O -0.7645(4) 0.6745(3) 0.5534(2) 0.0788(13) Uani 1.00 1 d .
O(11) O -0.1509(6) 0.0820(3) 0.4228(2) 0.1054(18) Uani 1.00 1 d .
N(1) N -0.1819(3) 0.79620(17) 0.21619(14) 0.0194(6) Uani 1.00 1 d .
C(1) C 0.2104(4) 0.4265(2) 0.25778(17) 0.0256(8) Uani 1.00 1 d .
C(2) C 0.1984(4) 0.4993(2) 0.2736(2) 0.0352(9) Uani 1.00 1 d .
C(3) C 0.3155(5) 0.5555(3) 0.2615(2) 0.0530(13) Uani 1.00 1 d .
C(4) C 0.0670(5) 0.5271(2) 0.3123(2) 0.0429(11) Uani 1.00 1 d .
C(5) C -0.0522(5) 0.4848(3) 0.3150(3) 0.0667(17) Uani 1.00 1 d .
C(6) C -0.1713(6) 0.5112(4) 0.3509(4) 0.090(2) Uani 1.00 1 d .
C(7) C -0.1771(7) 0.5812(3) 0.3846(3) 0.0685(18) Uani 1.00 1 d .
C(8) C -0.0663(7) 0.6215(3) 0.3836(3) 0.0679(17) Uani 1.00 1 d .
C(9) C 0.0575(6) 0.5962(3) 0.3477(2) 0.0640(16) Uani 1.00 1 d .
C(10) C 0.5633(3) 0.3584(2) 0.21126(17) 0.0200(7) Uani 1.00 1 d .
C(11) C 0.5585(3) 0.2894(2) 0.26489(18) 0.0217(7) Uani 1.00 1 d .
C(12) C 0.4083(3) 0.4510(2) 0.11756(16) 0.0170(6) Uani 1.00 1 d .
C(13) C 0.2818(3) 0.4845(2) 0.10017(17) 0.0186(6) Uani 1.00 1 d .
C(14) C 0.2760(3) 0.5577(2) 0.06333(18) 0.0223(7) Uani 1.00 1 d .
C(15) C 0.3928(3) 0.5987(2) 0.04494(18) 0.0242(7) Uani 1.00 1 d .
C(16) C 0.5192(3) 0.5661(2) 0.06206(18) 0.0237(7) Uani 1.00 1 d .
C(17) C 0.5265(3) 0.4916(2) 0.09789(17) 0.0210(7) Uani 1.00 1 d .
C(18) C 0.4712(3) 0.28199(19) 0.10424(16) 0.0151(6) Uani 1.00 1 d .
C(19) C 0.3711(3) 0.2636(2) 0.06735(18) 0.0217(7) Uani 1.00 1 d .
C(20) C 0.4045(4) 0.2111(2) 0.01909(18) 0.0261(8) Uani 1.00 1 d .
C(21) C 0.5366(4) 0.1746(2) 0.00737(18) 0.0253(8) Uani 1.00 1 d .
C(22) C 0.6367(3) 0.1925(2) 0.04348(19) 0.0259(8) Uani 1.00 1 d .
C(23) C 0.6051(3) 0.2469(2) 0.09169(18) 0.0207(7) Uani 1.00 1 d .
C(24) C 0.3731(4) 0.3635(2) 0.37053(18) 0.0283(8) Uani 1.00 1 d .
C(25) C 0.2441(4) 0.3852(2) 0.4035(2) 0.0384(10) Uani 1.00 1 d .
C(26) C 0.2254(5) 0.4461(3) 0.4459(2) 0.0473(11) Uani 1.00 1 d .
C(27) C 0.3355(5) 0.4879(3) 0.4550(2) 0.0526(13) Uani 1.00 1 d .
C(28) C 0.4639(6) 0.4665(3) 0.4229(2) 0.0587(14) Uani 1.00 1 d .
C(29) C 0.4839(4) 0.4041(3) 0.3815(2) 0.0445(11) Uani 1.00 1 d .
C(30) C 0.3817(4) 0.1933(2) 0.35848(19) 0.0289(8) Uani 1.00 1 d .
C(31) C 0.2572(4) 0.1676(2) 0.3906(2) 0.0399(11) Uani 1.00 1 d .
C(32) C 0.2556(5) 0.0972(3) 0.4316(2) 0.0515(13) Uani 1.00 1 d .
C(33) C 0.3778(5) 0.0504(3) 0.4395(2) 0.0511(13) Uani 1.00 1 d .
C(34) C 0.5012(5) 0.0757(2) 0.4076(2) 0.0416(11) Uani 1.00 1 d .
C(35) C 0.5048(4) 0.1467(2) 0.36742(19) 0.0330(9) Uani 1.00 1 d .
C(36) C 0.0911(3) 0.8024(2) 0.14865(17) 0.0202(7) Uani 1.00 1 d .
C(37) C 0.1319(3) 0.8789(2) 0.15475(17) 0.0226(7) Uani 1.00 1 d .
C(38) C 0.2665(3) 0.8885(2) 0.16453(18) 0.0262(8) Uani 1.00 1 d .
C(39) C 0.3605(4) 0.8216(2) 0.1669(2) 0.0308(8) Uani 1.00 1 d .
C(40) C 0.3222(3) 0.7456(2) 0.1589(2) 0.0313(9) Uani 1.00 1 d .
C(41) C 0.1865(3) 0.7351(2) 0.15036(19) 0.0264(8) Uani 1.00 1 d .
C(42) C -0.1038(3) 0.6910(2) 0.12172(18) 0.0209(7) Uani 1.00 1 d .
C(43) C -0.1197(4) 0.6270(2) 0.1693(2) 0.0320(9) Uani 1.00 1 d .
C(44) C -0.1236(4) 0.5495(2) 0.1510(2) 0.0387(10) Uani 1.00 1 d .
C(45) C -0.1136(3) 0.5349(2) 0.0855(2) 0.0327(9) Uani 1.00 1 d .
C(46) C -0.0982(3) 0.5986(2) 0.0387(2) 0.0283(8) Uani 1.00 1 d .
C(47) C -0.0916(3) 0.6760(2) 0.05606(18) 0.0237(7) Uani 1.00 1 d .
C(48) C -0.1448(3) 0.8639(2) 0.08562(17) 0.0200(7) Uani 1.00 1 d .
C(49) C -0.0618(4) 0.8769(2) 0.02572(18) 0.0260(8) Uani 1.00 1 d .
C(50) C -0.1090(4) 0.9306(2) -0.02283(19) 0.0307(8) Uani 1.00 1 d .
C(51) C -0.2363(4) 0.9734(2) -0.0110(2) 0.0328(9) Uani 1.00 1 d .
C(52) C -0.3180(4) 0.9623(2) 0.0482(2) 0.0285(8) Uani 1.00 1 d .
C(53) C -0.2733(3) 0.9072(2) 0.09706(18) 0.0221(7) Uani 1.00 1 d .
C(54) C -0.2971(3) 0.9471(2) 0.25586(17) 0.0206(7) Uani 1.00 1 d .
C(55) C -0.2280(4) 1.0104(2) 0.22207(19) 0.0274(8) Uani 1.00 1 d .
C(56) C -0.3024(4) 1.0777(2) 0.1969(2) 0.0309(8) Uani 1.00 1 d .
C(57) C -0.4464(4) 1.0817(2) 0.2050(2) 0.0310(8) Uani 1.00 1 d .
C(58) C -0.5149(4) 1.0200(2) 0.2393(2) 0.0300(8) Uani 1.00 1 d .
C(59) C -0.4426(3) 0.9526(2) 0.26505(19) 0.0250(7) Uani 1.00 1 d .
C(60) C -0.3177(3) 0.7993(2) 0.33929(18) 0.0248(7) Uani 1.00 1 d .
C(61) C -0.3975(4) 0.7408(2) 0.3242(2) 0.0319(9) Uani 1.00 1 d .
C(62) C -0.4894(4) 0.7040(2) 0.3732(2) 0.0403(10) Uani 1.00 1 d .
C(63) C -0.4987(4) 0.7252(3) 0.4364(2) 0.0466(12) Uani 1.00 1 d .
C(64) C -0.4191(5) 0.7819(3) 0.4517(2) 0.0508(13) Uani 1.00 1 d .
C(65) C -0.3274(4) 0.8207(2) 0.4033(2) 0.0390(10) Uani 1.00 1 d .
C(66) C -0.0513(4) 0.8680(2) 0.30702(19) 0.0294(8) Uani 1.00 1 d .
C(67) C -0.0267(5) 0.9420(3) 0.3281(2) 0.0504(13) Uani 1.00 1 d .
C(68) C 0.0999(6) 0.9503(3) 0.3498(3) 0.0693(17) Uani 1.00 1 d .
C(69) C 0.1970(5) 0.8868(4) 0.3518(2) 0.0631(16) Uani 1.00 1 d .
C(70) C 0.1722(4) 0.8140(3) 0.3323(2) 0.0504(13) Uani 1.00 1 d .
C(71) C 0.0499(4) 0.8044(2) 0.30929(19) 0.0342(9) Uani 1.00 1 d .
C(72) C -0.8809(6) 0.6683(4) 0.5242(3) 0.085(2) Uani 1.00 1 d .
C(73) C -0.1470(8) 0.1089(4) 0.4802(3) 0.089(2) Uani 1.00 1 d .
H(1) H 0.3668 0.5499 0.2990 0.064 Uiso 1.00 1 c R
H(2) H 0.2771 0.6114 0.2552 0.064 Uiso 1.00 1 c R
H(3) H 0.3778 0.5412 0.2224 0.064 Uiso 1.00 1 c R
H(4) H -0.0490 0.4379 0.2918 0.080 Uiso 1.00 1 c R
H(5) H -0.2512 0.4823 0.3533 0.108 Uiso 1.00 1 c R
H(6) H -0.2619 0.5998 0.4086 0.082 Uiso 1.00 1 c R
H(7) H -0.0717 0.6679 0.4075 0.081 Uiso 1.00 1 c R
H(8) H 0.1363 0.6256 0.3469 0.077 Uiso 1.00 1 c R
H(9) H 0.6515 0.3531 0.1819 0.024 Uiso 1.00 1 c R
H(10) H 0.5569 0.4108 0.2309 0.024 Uiso 1.00 1 c R
H(11) H 0.6256 0.2963 0.2951 0.026 Uiso 1.00 1 c R
H(12) H 0.5838 0.2372 0.2453 0.026 Uiso 1.00 1 c R
H(13) H 0.2004 0.4573 0.1135 0.022 Uiso 1.00 1 c R
H(14) H 0.1904 0.5800 0.0506 0.027 Uiso 1.00 1 c R
H(15) H 0.3869 0.6494 0.0205 0.029 Uiso 1.00 1 c R
H(16) H 0.5999 0.5942 0.0495 0.028 Uiso 1.00 1 c R
H(17) H 0.6129 0.4685 0.1090 0.025 Uiso 1.00 1 c R
H(18) H 0.2795 0.2875 0.0756 0.026 Uiso 1.00 1 c R
H(19) H 0.3362 0.1999 -0.0064 0.031 Uiso 1.00 1 c R
H(20) H 0.5585 0.1374 -0.0253 0.030 Uiso 1.00 1 c R
H(21) H 0.7276 0.1675 0.0354 0.031 Uiso 1.00 1 c R
H(22) H 0.6746 0.2600 0.1158 0.025 Uiso 1.00 1 c R
H(23) H 0.1670 0.3578 0.3968 0.046 Uiso 1.00 1 c R
H(24) H 0.1365 0.4590 0.4688 0.057 Uiso 1.00 1 c R
H(25) H 0.3228 0.5307 0.4830 0.063 Uiso 1.00 1 c R
H(26) H 0.5404 0.4948 0.4291 0.070 Uiso 1.00 1 c R
H(27) H 0.5739 0.3893 0.3606 0.053 Uiso 1.00 1 c R
H(28) H 0.1732 0.1983 0.3846 0.048 Uiso 1.00 1 c R
H(29) H 0.1705 0.0808 0.4543 0.062 Uiso 1.00 1 c R
H(30) H 0.3761 0.0015 0.4666 0.061 Uiso 1.00 1 c R
H(31) H 0.5847 0.0441 0.4131 0.050 Uiso 1.00 1 c R
H(32) H 0.5906 0.1637 0.3460 0.040 Uiso 1.00 1 c R
H(33) H 0.0674 0.9246 0.1522 0.027 Uiso 1.00 1 c R
H(34) H 0.2940 0.9405 0.1695 0.031 Uiso 1.00 1 c R
H(35) H 0.4523 0.8279 0.1742 0.037 Uiso 1.00 1 c R
H(36) H 0.3884 0.7005 0.1592 0.038 Uiso 1.00 1 c R
H(37) H 0.1592 0.6829 0.1458 0.032 Uiso 1.00 1 c R
H(38) H -0.1279 0.6366 0.2141 0.038 Uiso 1.00 1 c R
H(39) H -0.1333 0.5059 0.1835 0.046 Uiso 1.00 1 c R
H(40) H -0.1174 0.4817 0.0731 0.039 Uiso 1.00 1 c R
H(41) H -0.0919 0.5891 -0.0061 0.034 Uiso 1.00 1 c R
H(42) H -0.0788 0.7190 0.0233 0.028 Uiso 1.00 1 c R
H(43) H 0.0269 0.8490 0.0182 0.031 Uiso 1.00 1 c R
H(44) H -0.0541 0.9379 -0.0640 0.037 Uiso 1.00 1 c R
H(45) H -0.2676 1.0107 -0.0440 0.039 Uiso 1.00 1 c R
H(46) H -0.4049 0.9922 0.0559 0.034 Uiso 1.00 1 c R
H(47) H -0.3298 0.8993 0.1377 0.027 Uiso 1.00 1 c R
H(48) H -0.1300 1.0076 0.2163 0.033 Uiso 1.00 1 c R
H(49) H -0.2552 1.1210 0.1740 0.037 Uiso 1.00 1 c R
H(50) H -0.4970 1.1273 0.1868 0.037 Uiso 1.00 1 c R
H(51) H -0.6129 1.0236 0.2455 0.036 Uiso 1.00 1 c R
H(52) H -0.4908 0.9101 0.2888 0.030 Uiso 1.00 1 c R
H(53) H -0.3898 0.7257 0.2808 0.038 Uiso 1.00 1 c R
H(54) H -0.5454 0.6646 0.3628 0.048 Uiso 1.00 1 c R
H(55) H -0.5609 0.7000 0.4696 0.056 Uiso 1.00 1 c R
H(56) H -0.4257 0.7954 0.4955 0.061 Uiso 1.00 1 c R
H(57) H -0.2730 0.8607 0.4140 0.047 Uiso 1.00 1 c R
H(58) H -0.0948 0.9861 0.3277 0.060 Uiso 1.00 1 c R
H(59) H 0.1183 1.0008 0.3633 0.083 Uiso 1.00 1 c R
H(60) H 0.2822 0.8932 0.3668 0.076 Uiso 1.00 1 c R
H(61) H 0.2397 0.7698 0.3345 0.060 Uiso 1.00 1 c R
H(62) H 0.0347 0.7538 0.2949 0.041 Uiso 1.00 1 c R
H(63) H -0.8967 0.7167 0.4951 0.102 Uiso 1.00 1 c R
H(64) H -0.9608 0.6630 0.5578 0.102 Uiso 1.00 1 c R
H(65) H -0.8676 0.6207 0.4989 0.102 Uiso 1.00 1 c R
H(66) H -0.0839 0.0728 0.5041 0.107 Uiso 1.00 1 c R
H(67) H -0.2396 0.1108 0.5050 0.107 Uiso 1.00 1 c R
H(68) H -0.1143 0.1633 0.4743 0.107 Uiso 1.00 1 c R
H(70) H -0.2262 0.1072 0.3967 0.419 Uiso 1.00 1 c R

loop_
_atom_site_aniso_label
_atom_site_aniso_U_11
_atom_site_aniso_U_22
_atom_site_aniso_U_33
_atom_site_aniso_U_12
_atom_site_aniso_U_13
_atom_site_aniso_U_23
Ru(1) 0.01339(13) 0.01910(14) 0.01456(14) -0.00173(10) -0.00188(10) -0.00109(10)
P(1) 0.0284(4) 0.0185(4) 0.0227(4) -0.0047(3) -0.0070(3) 0.0014(3)
P(2) 0.0141(4) 0.0262(4) 0.0207(4) -0.0044(3) -0.0053(3) 0.0058(3)
P(3) 0.0140(4) 0.0343(5) 0.0207(4) -0.0035(3) -0.0019(3) 0.0066(4)
P(4) 0.0125(3) 0.0165(4) 0.0152(4) -0.0017(3) -0.0029(3) -0.0002(3)
P(5) 0.0188(4) 0.0272(4) 0.0158(4) -0.0046(3) -0.0056(3) 0.0006(3)
P(6) 0.0201(4) 0.0160(4) 0.0156(4) -0.0007(3) -0.0016(3) -0.0019(3)
P(7) 0.0227(4) 0.0207(4) 0.0156(4) 0.0008(3) -0.0020(3) -0.0024(3)
O(1) 0.0180(11) 0.0203(12) 0.0233(13) 0.0006(9) -0.0054(10) -0.0007(9)
O(2) 0.0136(10) 0.0194(11) 0.0181(12) -0.0029(9) -0.0034(9) 0.0027(9)
O(3) 0.0173(11) 0.0313(13) 0.0183(12) -0.0027(10) 0.0011(9) 0.0011(10)
O(4) 0.0251(13) 0.0259(13) 0.0245(13) -0.0101(10) -0.0054(10) 0.0072(10)
O(5) 0.0281(13) 0.0224(12) 0.0228(13) -0.0078(10) -0.0088(10) 0.0012(10)
O(6) 0.0122(11) 0.0374(14) 0.0270(14) -0.0026(10) -0.0028(10) 0.0108(11)
O(7) 0.0500(18) 0.0199(13) 0.0397(17) -0.0033(12) -0.0082(14) -0.0023(12)
O(8) 0.0192(12) 0.0422(16) 0.0312(15) -0.0116(11) -0.0124(11) 0.0129(12)
O(9) 0.0186(12) 0.0532(18) 0.0281(15) -0.0058(12) 0.0008(11) 0.0133(13)
O(10) 0.052(2) 0.104(3) 0.075(3) 0.006(2) 0.006(2) -0.012(2)
O(11) 0.158(5) 0.074(3) 0.074(3) 0.005(3) 0.008(3) 0.004(2)
N(1) 0.0222(14) 0.0199(14) 0.0160(14) -0.0027(11) -0.0003(11) -0.0027(11)
C(1) 0.032(2) 0.037(2) 0.0097(16) -0.0155(16) -0.0008(14) -0.0020(14)
C(2) 0.042(2) 0.033(2) 0.030(2) 0.0034(18) -0.0036(18) -0.0019(17)
C(3) 0.063(3) 0.038(2) 0.058(3) -0.006(2) -0.003(2) -0.009(2)
C(4) 0.056(2) 0.034(2) 0.034(2) 0.010(2) -0.002(2) 0.0008(19)
C(5) 0.051(3) 0.043(3) 0.100(5) 0.006(2) 0.008(3) -0.007(3)
C(6) 0.059(3) 0.065(4) 0.128(6) 0.005(3) 0.040(4) -0.005(4)
C(7) 0.068(4) 0.060(3) 0.065(4) 0.022(3) 0.013(3) 0.004(3)
C(8) 0.074(4) 0.052(3) 0.070(4) 0.016(3) 0.006(3) -0.011(3)
C(9) 0.078(4) 0.054(3) 0.056(3) 0.016(3) 0.002(3) -0.020(2)
C(10) 0.0173(16) 0.0225(17) 0.0209(18) -0.0016(13) -0.0044(13) -0.0018(13)
C(11) 0.0175(16) 0.0265(18) 0.0216(18) -0.0016(13) -0.0074(14) 0.0028(14)
C(12) 0.0202(16) 0.0182(16) 0.0124(15) -0.0022(12) -0.0004(12) -0.0019(12)
C(13) 0.0174(16) 0.0176(16) 0.0210(17) -0.0027(12) -0.0006(13) -0.0038(13)
C(14) 0.0204(17) 0.0203(17) 0.0247(19) 0.0026(13) -0.0025(14) 0.0018(14)
C(15) 0.0305(19) 0.0172(16) 0.0225(18) 0.0008(14) 0.0022(15) 0.0003(14)
C(16) 0.0248(18) 0.0220(17) 0.0239(19) -0.0096(14) 0.0007(15) 0.0017(14)
C(17) 0.0198(16) 0.0233(17) 0.0200(17) -0.0026(13) -0.0034(14) -0.0001(14)
C(18) 0.0176(15) 0.0143(15) 0.0138(15) -0.0024(12) -0.0029(12) -0.0004(12)
C(19) 0.0159(16) 0.0262(18) 0.0233(18) 0.0008(13) -0.0038(14) -0.0046(14)
C(20) 0.0296(19) 0.0298(19) 0.0209(19) -0.0026(15) -0.0076(15) -0.0064(15)
C(21) 0.033(2) 0.0200(17) 0.0207(18) 0.0033(15) 0.0025(15) -0.0040(14)
C(22) 0.0214(17) 0.0205(17) 0.033(2) 0.0069(14) 0.0019(15) -0.0029(15)
C(23) 0.0147(15) 0.0209(16) 0.0263(19) -0.0007(13) -0.0040(14) 0.0016(14)
C(24) 0.032(2) 0.039(2) 0.0166(18) -0.0067(17) -0.0053(15) -0.0039(16)
C(25) 0.038(2) 0.054(2) 0.024(2) -0.009(2) -0.0032(18) -0.0071(19)
C(26) 0.050(2) 0.062(3) 0.031(2) -0.006(2) 0.002(2) -0.020(2)
C(27) 0.064(3) 0.063(3) 0.034(2) -0.005(2) -0.005(2) -0.021(2)
C(28) 0.065(3) 0.072(3) 0.046(3) -0.024(2) -0.006(2) -0.025(2)
C(29) 0.038(2) 0.062(3) 0.039(2) -0.017(2) -0.006(2) -0.021(2)
C(30) 0.036(2) 0.034(2) 0.0202(19) -0.0119(17) -0.0137(16) 0.0061(15)
C(31) 0.038(2) 0.049(2) 0.037(2) -0.021(2) -0.020(2) 0.018(2)
C(32) 0.055(3) 0.057(3) 0.048(3) -0.035(2) -0.023(2) 0.023(2)
C(33) 0.078(3) 0.043(2) 0.039(2) -0.022(2) -0.034(2) 0.016(2)
C(34) 0.063(3) 0.035(2) 0.029(2) -0.003(2) -0.019(2) 0.0032(18)
C(35) 0.044(2) 0.036(2) 0.0197(19) -0.0016(18) -0.0091(17) 0.0016(16)
C(36) 0.0238(17) 0.0218(17) 0.0152(16) -0.0016(13) -0.0022(13) -0.0036(13)
C(37) 0.0285(18) 0.0237(17) 0.0157(17) -0.0019(14) -0.0035(14) -0.0013(13)
C(38) 0.0302(19) 0.0292(19) 0.0205(19) -0.0107(15) -0.0014(15) -0.0042(15)
C(39) 0.0229(18) 0.043(2) 0.027(2) -0.0042(16) -0.0024(16) -0.0054(17)
C(40) 0.0208(18) 0.034(2) 0.038(2) 0.0065(16) -0.0031(16) -0.0093(18)
C(41) 0.0263(19) 0.0240(18) 0.029(2) 0.0010(15) -0.0029(16) -0.0069(15)
C(42) 0.0184(16) 0.0198(16) 0.0243(18) -0.0024(13) -0.0004(14) -0.0035(14)
C(43) 0.043(2) 0.027(2) 0.025(2) -0.0065(17) 0.0029(17) -0.0036(16)
C(44) 0.052(2) 0.0194(19) 0.043(2) -0.0060(18) 0.002(2) -0.0038(17)
C(45) 0.0242(19) 0.0231(19) 0.054(2) -0.0038(15) -0.0046(18) -0.0210(18)
C(46) 0.0230(18) 0.033(2) 0.032(2) 0.0027(15) -0.0087(16) -0.0174(17)
C(47) 0.0199(17) 0.0280(18) 0.0231(18) 0.0031(14) -0.0041(14) -0.0050(15)
C(48) 0.0241(17) 0.0184(16) 0.0183(17) -0.0047(13) -0.0032(14) -0.0018(13)
C(49) 0.0275(19) 0.0274(19) 0.0222(19) -0.0038(15) -0.0000(15) -0.0013(15)
C(50) 0.042(2) 0.032(2) 0.0169(18) -0.0107(17) -0.0003(16) 0.0039(15)
C(51) 0.047(2) 0.0232(19) 0.030(2) -0.0060(17) -0.0148(19) 0.0066(16)
C(52) 0.035(2) 0.0232(18) 0.029(2) 0.0008(15) -0.0146(17) -0.0032(15)
C(53) 0.0290(18) 0.0197(16) 0.0188(17) -0.0023(14) -0.0041(14) -0.0055(13)
C(54) 0.0281(18) 0.0173(16) 0.0175(17) 0.0020(13) -0.0053(14) -0.0066(13)
C(55) 0.0295(19) 0.0235(18) 0.030(2) -0.0029(15) -0.0039(16) -0.0077(15)
C(56) 0.036(2) 0.0184(18) 0.039(2) -0.0039(15) -0.0030(18) -0.0031(16)
C(57) 0.035(2) 0.0211(18) 0.037(2) 0.0031(16) -0.0104(18) -0.0036(16)
C(58) 0.0261(19) 0.030(2) 0.035(2) 0.0041(16) -0.0073(17) -0.0073(17)
C(59) 0.0258(18) 0.0243(18) 0.0249(19) -0.0013(14) -0.0005(15) -0.0066(15)
C(60) 0.0243(18) 0.0293(19) 0.0185(18) 0.0059(15) -0.0007(14) 0.0004(14)
C(61) 0.030(2) 0.037(2) 0.027(2) -0.0052(17) -0.0011(16) 0.0050(17)
C(62) 0.028(2) 0.049(2) 0.041(2) -0.0068(19) -0.0013(19) 0.011(2)
C(63) 0.033(2) 0.060(3) 0.039(2) -0.001(2) 0.012(2) 0.013(2)
C(64) 0.060(3) 0.064(3) 0.023(2) -0.000(2) 0.012(2) -0.003(2)
C(65) 0.047(2) 0.045(2) 0.023(2) -0.003(2) 0.0017(19) -0.0050(18)
C(66) 0.0270(19) 0.041(2) 0.0211(19) -0.0014(16) -0.0056(15) -0.0036(16)
C(67) 0.057(3) 0.045(2) 0.058(3) -0.005(2) -0.033(2) -0.014(2)
C(68) 0.076(4) 0.069(3) 0.076(4) -0.026(3) -0.043(3) -0.009(3)
C(69) 0.039(2) 0.106(5) 0.050(3) -0.018(3) -0.021(2) -0.002(3)
C(70) 0.029(2) 0.088(4) 0.032(2) 0.009(2) -0.0099(19) 0.003(2)
C(71) 0.033(2) 0.048(2) 0.021(2) 0.0060(19) -0.0060(16) -0.0050(18)
C(72) 0.062(4) 0.110(5) 0.088(5) 0.013(3) -0.014(3) -0.046(4)
C(73) 0.127(6) 0.077(4) 0.058(4) -0.023(4) 0.008(4) 0.014(3)

loop_
_atom_type_symbol
_atom_type_description
_atom_type_scat_dispersion_real
_atom_type_scat_dispersion_imag
_atom_type_scat_source
C C 0.003 0.002
;
International Tables for Crystallography
(1992, Vol. C, Tables 4.2.6.8 and 6.1.1.4)
;
H H 0.000 0.000
;
International Tables for Crystallography
(1992, Vol. C, Table 6.1.1.4)
;
N N 0.006 0.003
;
International Tables for Crystallography
(1992, Vol. C, Tables 4.2.6.8 and 6.1.1.4)
;
O O 0.011 0.006
;
International Tables for Crystallography
(1992, Vol. C, Tables 4.2.6.8 and 6.1.1.4)
;
P P 0.102 0.094
;
International Tables for Crystallography
(1992, Vol. C, Tables 4.2.6.8 and 6.1.1.4)
;
Ru Ru -1.259 0.836
;
International Tables for Crystallography
(1992, Vol. C, Tables 4.2.6.8 and 6.1.1.4)
;

loop_
_geom_angle_atom_site_label_1
_geom_angle_atom_site_label_2
_geom_angle_atom_site_label_3
_geom_angle
_geom_angle_publ_flag
P(4) Ru(1) P(5) 85.13(3) yes
P(4) Ru(1) O(1) 94.45(6) yes
P(4) Ru(1) O(2) 93.61(5) yes
P(4) Ru(1) O(3) 178.21(6) yes
P(4) Ru(1) C(1) 87.21(11) yes
P(5) Ru(1) O(1) 91.70(7) yes
P(5) Ru(1) O(2) 177.58(6) yes
P(5) Ru(1) O(3) 93.81(7) yes
P(5) Ru(1) C(1) 90.78(12) yes
O(1) Ru(1) O(2) 86.33(9) yes
O(1) Ru(1) O(3) 84.13(9) yes
O(1) Ru(1) C(1) 177.13(14) yes
O(2) Ru(1) O(3) 87.40(8) yes
O(2) Ru(1) C(1) 91.22(13) yes
O(3) Ru(1) C(1) 94.26(12) yes
O(1) P(1) O(4) 107.46(14) yes
O(1) P(1) O(5) 108.09(14) yes
O(1) P(1) O(7) 121.00(16) yes
O(4) P(1) O(5) 99.67(13) yes
O(4) P(1) O(7) 108.99(15) yes
O(5) P(1) O(7) 109.52(17) yes
O(2) P(2) O(5) 108.34(13) yes
O(2) P(2) O(6) 107.73(14) yes
O(2) P(2) O(8) 118.91(15) yes
O(5) P(2) O(6) 100.38(13) yes
O(5) P(2) O(8) 110.54(16) yes
O(6) P(2) O(8) 109.31(14) yes
O(3) P(3) O(4) 108.99(14) yes
O(3) P(3) O(6) 108.52(14) yes
O(3) P(3) O(9) 117.81(16) yes
O(4) P(3) O(6) 101.35(14) yes
O(4) P(3) O(9) 109.66(15) yes
O(6) P(3) O(9) 109.25(14) yes
Ru(1) P(4) C(10) 108.07(10) yes
Ru(1) P(4) C(12) 118.18(10) yes
Ru(1) P(4) C(18) 113.43(10) yes
C(10) P(4) C(12) 105.05(16) yes
C(10) P(4) C(18) 107.44(15) yes
C(12) P(4) C(18) 103.93(14) yes
Ru(1) P(5) C(11) 108.22(12) yes
Ru(1) P(5) C(24) 112.88(13) yes
Ru(1) P(5) C(30) 119.94(14) yes
C(11) P(5) C(24) 106.69(18) yes
C(11) P(5) C(30) 104.74(17) yes
C(24) P(5) C(30) 103.41(18) yes
N(1) P(6) C(36) 113.88(16) yes
N(1) P(6) C(42) 106.95(15) yes
N(1) P(6) C(48) 113.42(15) yes
C(36) P(6) C(42) 107.75(16) yes
C(36) P(6) C(48) 106.15(16) yes
C(42) P(6) C(48) 108.47(17) yes
N(1) P(7) C(54) 112.04(16) yes
N(1) P(7) C(60) 106.43(16) yes
N(1) P(7) C(66) 113.49(17) yes
C(54) P(7) C(60) 106.72(16) yes
C(54) P(7) C(66) 109.38(18) yes
C(60) P(7) C(66) 108.45(18) yes
Ru(1) O(1) P(1) 126.53(13) yes
Ru(1) O(2) P(2) 125.03(13) yes
Ru(1) O(3) P(3) 125.03(15) yes
P(1) O(4) P(3) 122.08(16) yes
P(1) O(5) P(2) 123.88(17) yes
P(2) O(6) P(3) 123.28(15) yes
P(6) N(1) P(7) 139.9(2) yes
Ru(1) C(1) C(2) 178.4(3) yes
C(1) C(2) C(3) 124.1(3) yes
C(1) C(2) C(4) 117.1(4) yes
C(3) C(2) C(4) 118.5(3) yes
C(2) C(4) C(5) 120.8(4) yes
C(2) C(4) C(9) 121.1(4) yes
C(5) C(4) C(9) 118.1(4) yes
C(4) C(5) C(6) 119.7(5) yes
C(5) C(6) C(7) 120.4(6) yes
C(6) C(7) C(8) 121.1(5) yes
C(7) C(8) C(9) 120.2(6) yes
C(4) C(9) C(8) 120.4(5) yes
P(4) C(10) C(11) 108.9(2) yes
P(5) C(11) C(10) 109.2(2) yes
P(4) C(12) C(13) 120.2(2) yes
P(4) C(12) C(17) 120.2(2) yes
C(13) C(12) C(17) 119.6(3) yes
C(12) C(13) C(14) 119.5(3) yes
C(13) C(14) C(15) 120.8(3) yes
C(14) C(15) C(16) 120.2(3) yes
C(15) C(16) C(17) 119.3(3) yes
C(12) C(17) C(16) 120.6(3) yes
P(4) C(18) C(19) 117.1(2) yes
P(4) C(18) C(23) 123.4(2) yes
C(19) C(18) C(23) 119.5(3) yes
C(18) C(19) C(20) 120.3(3) yes
C(19) C(20) C(21) 120.5(3) yes
C(20) C(21) C(22) 119.7(3) yes
C(21) C(22) C(23) 120.5(3) yes
C(18) C(23) C(22) 119.5(3) yes
P(5) C(24) C(25) 117.9(3) yes
P(5) C(24) C(29) 123.7(3) yes
C(25) C(24) C(29) 118.1(4) yes
C(24) C(25) C(26) 121.4(4) yes
C(25) C(26) C(27) 120.1(4) yes
C(26) C(27) C(28) 119.0(5) yes
C(27) C(28) C(29) 121.1(5) yes
C(24) C(29) C(28) 120.3(4) yes
P(5) C(30) C(31) 119.9(3) yes
P(5) C(30) C(35) 120.9(3) yes
C(31) C(30) C(35) 119.1(3) yes
C(30) C(31) C(32) 120.2(4) yes
C(31) C(32) C(33) 120.4(4) yes
C(32) C(33) C(34) 119.4(4) yes
C(33) C(34) C(35) 120.8(4) yes
C(30) C(35) C(34) 119.9(4) yes
P(6) C(36) C(37) 118.8(2) yes
P(6) C(36) C(41) 120.6(2) yes
C(37) C(36) C(41) 120.2(3) yes
C(36) C(37) C(38) 120.2(3) yes
C(37) C(38) C(39) 119.5(3) yes
C(38) C(39) C(40) 120.8(3) yes
C(39) C(40) C(41) 120.1(3) yes
C(36) C(41) C(40) 119.1(3) yes
P(6) C(42) C(43) 118.6(3) yes
P(6) C(42) C(47) 121.9(2) yes
C(43) C(42) C(47) 119.4(3) yes
C(42) C(43) C(44) 119.9(3) yes
C(43) C(44) C(45) 120.5(3) yes
C(44) C(45) C(46) 119.2(3) yes
C(45) C(46) C(47) 120.9(3) yes
C(42) C(47) C(46) 120.0(3) yes
P(6) C(48) C(49) 120.8(2) yes
P(6) C(48) C(53) 119.6(2) yes
C(49) C(48) C(53) 119.6(3) yes
C(48) C(49) C(50) 120.1(3) yes
C(49) C(50) C(51) 119.8(3) yes
C(50) C(51) C(52) 120.6(3) yes
C(51) C(52) C(53) 120.2(3) yes
C(48) C(53) C(52) 119.6(3) yes
P(7) C(54) C(55) 121.2(2) yes
P(7) C(54) C(59) 118.4(2) yes
C(55) C(54) C(59) 119.5(3) yes
C(54) C(55) C(56) 119.9(3) yes
C(55) C(56) C(57) 120.2(3) yes
C(56) C(57) C(58) 120.0(3) yes
C(57) C(58) C(59) 120.7(3) yes
C(54) C(59) C(58) 119.7(3) yes
P(7) C(60) C(61) 120.2(2) yes
P(7) C(60) C(65) 119.6(3) yes
C(61) C(60) C(65) 120.1(3) yes
C(60) C(61) C(62) 119.9(4) yes
C(61) C(62) C(63) 119.9(4) yes
C(62) C(63) C(64) 120.4(4) yes
C(63) C(64) C(65) 120.9(4) yes
C(60) C(65) C(64) 118.8(4) yes
P(7) C(66) C(67) 123.0(3) yes
P(7) C(66) C(71) 118.0(3) yes
C(67) C(66) C(71) 118.9(4) yes
C(66) C(67) C(68) 119.1(4) yes
C(67) C(68) C(69) 120.8(6) yes
C(68) C(69) C(70) 120.3(5) yes
C(69) C(70) C(71) 120.4(4) yes
C(66) C(71) C(70) 120.5(4) yes
C(73) O(11) H(70) 117.4 no
C(2) C(3) H(1) 109.5 no
C(2) C(3) H(2) 109.5 no
C(2) C(3) H(3) 109.5 no
H(1) C(3) H(2) 109.5 no
H(1) C(3) H(3) 109.5 no
H(2) C(3) H(3) 109.5 no
C(4) C(5) H(4) 120.1 no
C(6) C(5) H(4) 120.1 no
C(5) C(6) H(5) 119.8 no
C(7) C(6) H(5) 119.8 no
C(6) C(7) H(6) 119.5 no
C(8) C(7) H(6) 119.5 no
C(7) C(8) H(7) 119.9 no
C(9) C(8) H(7) 119.9 no
C(4) C(9) H(8) 119.8 no
C(8) C(9) H(8) 119.8 no
P(4) C(10) H(9) 109.9 no
P(4) C(10) H(10) 109.9 no
C(11) C(10) H(9) 109.9 no
C(11) C(10) H(10) 109.9 no
H(9) C(10) H(10) 108.3 no
P(5) C(11) H(11) 109.8 no
P(5) C(11) H(12) 109.8 no
C(10) C(11) H(11) 109.8 no
C(10) C(11) H(12) 109.8 no
H(11) C(11) H(12) 108.3 no
C(12) C(13) H(13) 120.2 no
C(14) C(13) H(13) 120.2 no
C(13) C(14) H(14) 119.6 no
C(15) C(14) H(14) 119.6 no
C(14) C(15) H(15) 119.9 no
C(16) C(15) H(15) 119.9 no
C(15) C(16) H(16) 120.3 no
C(17) C(16) H(16) 120.3 no
C(12) C(17) H(17) 119.7 no
C(16) C(17) H(17) 119.7 no
C(18) C(19) H(18) 119.8 no
C(20) C(19) H(18) 119.8 no
C(19) C(20) H(19) 119.7 no
C(21) C(20) H(19) 119.7 no
C(20) C(21) H(20) 120.2 no
C(22) C(21) H(20) 120.2 no
C(21) C(22) H(21) 119.8 no
C(23) C(22) H(21) 119.7 no
C(18) C(23) H(22) 120.2 no
C(22) C(23) H(22) 120.2 no
C(24) C(25) H(23) 119.3 no
C(26) C(25) H(23) 119.3 no
C(25) C(26) H(24) 120.0 no
C(27) C(26) H(24) 119.9 no
C(26) C(27) H(25) 120.5 no
C(28) C(27) H(25) 120.5 no
C(27) C(28) H(26) 119.5 no
C(29) C(28) H(26) 119.4 no
C(24) C(29) H(27) 119.9 no
C(28) C(29) H(27) 119.9 no
C(30) C(31) H(28) 119.9 no
C(32) C(31) H(28) 119.9 no
C(31) C(32) H(29) 119.8 no
C(33) C(32) H(29) 119.8 no
C(32) C(33) H(30) 120.3 no
C(34) C(33) H(30) 120.3 no
C(33) C(34) H(31) 119.6 no
C(35) C(34) H(31) 119.6 no
C(30) C(35) H(32) 120.0 no
C(34) C(35) H(32) 120.0 no
C(36) C(37) H(33) 119.9 no
C(38) C(37) H(33) 119.9 no
C(37) C(38) H(34) 120.2 no
C(39) C(38) H(34) 120.3 no
C(38) C(39) H(35) 119.6 no
C(40) C(39) H(35) 119.6 no
C(39) C(40) H(36) 119.9 no
C(41) C(40) H(36) 119.9 no
C(36) C(41) H(37) 120.4 no
C(40) C(41) H(37) 120.4 no
C(42) C(43) H(38) 120.0 no
C(44) C(43) H(38) 120.0 no
C(43) C(44) H(39) 119.7 no
C(45) C(44) H(39) 119.7 no
C(44) C(45) H(40) 120.4 no
C(46) C(45) H(40) 120.4 no
C(45) C(46) H(41) 119.6 no
C(47) C(46) H(41) 119.6 no
C(42) C(47) H(42) 120.0 no
C(46) C(47) H(42) 120.0 no
C(48) C(49) H(43) 119.9 no
C(50) C(49) H(43) 119.9 no
C(49) C(50) H(44) 120.1 no
C(51) C(50) H(44) 120.1 no
C(50) C(51) H(45) 119.7 no
C(52) C(51) H(45) 119.7 no
C(51) C(52) H(46) 119.9 no
C(53) C(52) H(46) 119.9 no
C(48) C(53) H(47) 120.2 no
C(52) C(53) H(47) 120.2 no
C(54) C(55) H(48) 120.1 no
C(56) C(55) H(48) 120.1 no
C(55) C(56) H(49) 119.9 no
C(57) C(56) H(49) 119.9 no
C(56) C(57) H(50) 120.0 no
C(58) C(57) H(50) 120.0 no
C(57) C(58) H(51) 119.7 no
C(59) C(58) H(51) 119.7 no
C(54) C(59) H(52) 120.2 no
C(58) C(59) H(52) 120.2 no
C(60) C(61) H(53) 120.1 no
C(62) C(61) H(53) 120.0 no
C(61) C(62) H(54) 120.1 no
C(63) C(62) H(54) 120.0 no
C(62) C(63) H(55) 119.8 no
C(64) C(63) H(55) 119.8 no
C(63) C(64) H(56) 119.6 no
C(65) C(64) H(56) 119.6 no
C(60) C(65) H(57) 120.6 no
C(64) C(65) H(57) 120.6 no
C(66) C(67) H(58) 120.5 no
C(68) C(67) H(58) 120.5 no
C(67) C(68) H(59) 119.6 no
C(69) C(68) H(59) 119.6 no
C(68) C(69) H(60) 119.9 no
C(70) C(69) H(60) 119.9 no
C(69) C(70) H(61) 119.8 no
C(71) C(70) H(61) 119.8 no
C(66) C(71) H(62) 119.7 no
C(70) C(71) H(62) 119.7 no
O(10) C(72) H(63) 109.5 no
O(10) C(72) H(64) 109.5 no
O(10) C(72) H(65) 109.5 no
H(63) C(72) H(64) 109.5 no
H(63) C(72) H(65) 109.5 no
H(64) C(72) H(65) 109.5 no
O(11) C(73) H(66) 109.5 no
O(11) C(73) H(67) 109.5 no
O(11) C(73) H(68) 109.5 no
H(66) C(73) H(67) 109.5 no
H(66) C(73) H(68) 109.5 no
H(67) C(73) H(68) 109.5 no

loop_
_geom_bond_atom_site_label_1
_geom_bond_atom_site_label_2
_geom_bond_distance
_geom_bond_publ_flag
Ru(1) P(4) 2.2867(8) yes
Ru(1) P(5) 2.2786(9) yes
Ru(1) O(1) 2.169(2) yes
Ru(1) O(2) 2.175(2) yes
Ru(1) O(3) 2.170(2) yes
Ru(1) C(1) 1.842(4) yes
P(1) O(1) 1.506(2) yes
P(1) O(4) 1.635(2) yes
P(1) O(5) 1.623(2) yes
P(1) O(7) 1.460(2) yes
P(2) O(2) 1.497(2) yes
P(2) O(5) 1.616(2) yes
P(2) O(6) 1.624(2) yes
P(2) O(8) 1.461(2) yes
P(3) O(3) 1.497(2) yes
P(3) O(4) 1.601(2) yes
P(3) O(6) 1.614(2) yes
P(3) O(9) 1.474(2) yes
P(4) C(10) 1.830(3) yes
P(4) C(12) 1.817(3) yes
P(4) C(18) 1.817(3) yes
P(5) C(11) 1.832(3) yes
P(5) C(24) 1.830(4) yes
P(5) C(30) 1.823(3) yes
P(6) N(1) 1.591(2) yes
P(6) C(36) 1.811(3) yes
P(6) C(42) 1.806(3) yes
P(6) C(48) 1.798(3) yes
P(7) N(1) 1.584(3) yes
P(7) C(54) 1.803(3) yes
P(7) C(60) 1.805(3) yes
P(7) C(66) 1.791(4) yes
O(10) C(72) 1.381(8) yes
O(11) C(73) 1.318(9) yes
C(1) C(2) 1.277(5) yes
C(2) C(3) 1.527(7) yes
C(2) C(4) 1.482(6) yes
C(4) C(5) 1.411(7) yes
C(4) C(9) 1.409(7) yes
C(5) C(6) 1.357(8) yes
C(6) C(7) 1.406(10) yes
C(7) C(8) 1.325(9) yes
C(8) C(9) 1.387(8) yes
C(10) C(11) 1.531(4) yes
C(12) C(13) 1.397(4) yes
C(12) C(17) 1.390(4) yes
C(13) C(14) 1.386(4) yes
C(14) C(15) 1.378(5) yes
C(15) C(16) 1.390(5) yes
C(16) C(17) 1.393(4) yes
C(18) C(19) 1.396(5) yes
C(18) C(23) 1.390(4) yes
C(19) C(20) 1.375(5) yes
C(20) C(21) 1.382(5) yes
C(21) C(22) 1.383(5) yes
C(22) C(23) 1.396(5) yes
C(24) C(25) 1.387(5) yes
C(24) C(29) 1.386(6) yes
C(25) C(26) 1.386(7) yes
C(26) C(27) 1.380(8) yes
C(27) C(28) 1.374(7) yes
C(28) C(29) 1.392(8) yes
C(30) C(31) 1.392(5) yes
C(30) C(35) 1.404(5) yes
C(31) C(32) 1.389(6) yes
C(32) C(33) 1.394(7) yes
C(33) C(34) 1.380(7) yes
C(34) C(35) 1.389(5) yes
C(36) C(37) 1.392(5) yes
C(36) C(41) 1.398(4) yes
C(37) C(38) 1.390(5) yes
C(38) C(39) 1.386(5) yes
C(39) C(40) 1.385(6) yes
C(40) C(41) 1.396(5) yes
C(42) C(43) 1.394(5) yes
C(42) C(47) 1.396(5) yes
C(43) C(44) 1.386(5) yes
C(44) C(45) 1.393(6) yes
C(45) C(46) 1.382(5) yes
C(46) C(47) 1.380(5) yes
C(48) C(49) 1.401(4) yes
C(48) C(53) 1.399(4) yes
C(49) C(50) 1.391(5) yes
C(50) C(51) 1.385(5) yes
C(51) C(52) 1.380(5) yes
C(52) C(53) 1.399(5) yes
C(54) C(55) 1.391(4) yes
C(54) C(59) 1.410(5) yes
C(55) C(56) 1.389(5) yes
C(56) C(57) 1.396(5) yes
C(57) C(58) 1.372(5) yes
C(58) C(59) 1.385(5) yes
C(60) C(61) 1.386(6) yes
C(60) C(65) 1.395(5) yes
C(61) C(62) 1.400(5) yes
C(62) C(63) 1.379(7) yes
C(63) C(64) 1.363(8) yes
C(64) C(65) 1.407(6) yes
C(66) C(67) 1.397(7) yes
C(66) C(71) 1.391(5) yes
C(67) C(68) 1.401(8) yes
C(68) C(69) 1.363(8) yes
C(69) C(70) 1.365(9) yes
C(70) C(71) 1.379(6) yes
O(11) H(70) 1.016 no
C(3) H(1) 0.980 no
C(3) H(2) 0.980 no
C(3) H(3) 0.980 no
C(5) H(4) 0.950 no
C(6) H(5) 0.950 no
C(7) H(6) 0.950 no
C(8) H(7) 0.950 no
C(9) H(8) 0.950 no
C(10) H(9) 0.990 no
C(10) H(10) 0.990 no
C(11) H(11) 0.990 no
C(11) H(12) 0.990 no
C(13) H(13) 0.950 no
C(14) H(14) 0.950 no
C(15) H(15) 0.950 no
C(16) H(16) 0.950 no
C(17) H(17) 0.950 no
C(19) H(18) 0.950 no
C(20) H(19) 0.950 no
C(21) H(20) 0.950 no
C(22) H(21) 0.950 no
C(23) H(22) 0.950 no
C(25) H(23) 0.950 no
C(26) H(24) 0.950 no
C(27) H(25) 0.950 no
C(28) H(26) 0.950 no
C(29) H(27) 0.950 no
C(31) H(28) 0.950 no
C(32) H(29) 0.950 no
C(33) H(30) 0.950 no
C(34) H(31) 0.950 no
C(35) H(32) 0.950 no
C(37) H(33) 0.950 no
C(38) H(34) 0.950 no
C(39) H(35) 0.950 no
C(40) H(36) 0.950 no
C(41) H(37) 0.950 no
C(43) H(38) 0.950 no
C(44) H(39) 0.950 no
C(45) H(40) 0.950 no
C(46) H(41) 0.950 no
C(47) H(42) 0.950 no
C(49) H(43) 0.950 no
C(50) H(44) 0.950 no
C(51) H(45) 0.950 no
C(52) H(46) 0.950 no
C(53) H(47) 0.950 no
C(55) H(48) 0.950 no
C(56) H(49) 0.950 no
C(57) H(50) 0.950 no
C(58) H(51) 0.950 no
C(59) H(52) 0.950 no
C(61) H(53) 0.950 no
C(62) H(54) 0.950 no
C(63) H(55) 0.950 no
C(64) H(56) 0.950 no
C(65) H(57) 0.950 no
C(67) H(58) 0.950 no
C(68) H(59) 0.950 no
C(69) H(60) 0.950 no
C(70) H(61) 0.950 no
C(71) H(62) 0.950 no
C(72) H(63) 0.980 no
C(72) H(64) 0.980 no
C(72) H(65) 0.980 no
C(73) H(66) 0.980 no
C(73) H(67) 0.980 no
C(73) H(68) 0.980 no

loop_
_geom_contact_atom_site_label_1
_geom_contact_atom_site_label_2
_geom_contact_distance
_geom_contact_site_symmetry_2
O(1) C(57) 3.447(4) 1_645
O(5) C(50) 3.523(4) 2_565
O(6) C(10) 3.320(4) 1_455
O(6) C(11) 3.158(4) 1_455
O(7) C(37) 3.268(4) 1_545
O(7) C(38) 3.140(4) 1_545
O(7) C(50) 3.350(5) 2_565
O(8) C(23) 3.190(4) 1_455
O(8) C(45) 3.537(4) .
O(9) O(10) 2.853(5) 2_466
O(9) O(11) 2.772(5) .
O(9) C(11) 3.334(4) 1_455
O(9) C(35) 3.466(5) 1_455
O(9) C(72) 3.575(8) 2_466
O(9) C(73) 3.326(7) .
O(10) O(9) 2.853(5) 2_466
O(10) C(6) 3.589(8) 2_466
O(10) C(29) 3.351(6) 2_566
O(10) C(63) 3.420(6) .
O(11) O(9) 2.772(5) .
O(11) C(34) 3.484(8) 1_455
O(11) C(67) 3.232(7) 1_545
O(11) C(68) 3.432(8) 1_545
C(6) O(10) 3.589(8) 2_466
C(7) C(26) 3.481(7) 2_566
C(7) C(61) 3.537(7) .
C(7) C(62) 3.559(7) .
C(8) C(71) 3.508(7) .
C(9) C(71) 3.494(7) .
C(10) O(6) 3.320(4) 1_655
C(11) O(6) 3.158(4) 1_655
C(11) O(9) 3.334(4) 1_655
C(14) C(41) 3.583(5) .
C(15) C(17) 3.409(5) 2_665
C(15) C(40) 3.515(5) .
C(15) C(41) 3.592(5) .
C(17) C(15) 3.409(5) 2_665
C(20) C(52) 3.540(5) 2_565
C(23) O(8) 3.190(4) 1_655
C(23) C(56) 3.551(5) 1_645
C(23) C(57) 3.491(5) 1_645
C(26) C(7) 3.481(7) 2_566
C(27) C(28) 3.588(8) 2_666
C(28) C(27) 3.588(8) 2_666
C(29) O(10) 3.351(6) 2_566
C(34) O(11) 3.484(8) 1_655
C(35) O(9) 3.466(5) 1_655
C(35) C(57) 3.590(5) 1_645
C(35) C(58) 3.576(6) 1_645
C(37) O(7) 3.268(4) 1_565
C(38) O(7) 3.140(4) 1_565
C(40) C(15) 3.515(5) .
C(41) C(14) 3.583(5) .
C(41) C(15) 3.592(5) .
C(45) O(8) 3.537(4) .
C(50) O(5) 3.523(4) 2_565
C(50) O(7) 3.350(5) 2_565
C(50) C(50) 3.560(6) 2_575
C(52) C(20) 3.540(5) 2_565
C(56) C(23) 3.551(5) 1_465
C(57) O(1) 3.447(4) 1_465
C(57) C(23) 3.491(5) 1_465
C(57) C(35) 3.590(5) 1_465
C(58) C(35) 3.576(6) 1_465
C(61) C(7) 3.537(7) .
C(62) C(7) 3.559(7) .
C(63) O(10) 3.420(6) .
C(67) O(11) 3.232(7) 1_565
C(68) O(11) 3.432(8) 1_565
C(69) C(73) 3.463(9) 2_566
C(71) C(8) 3.508(7) .
C(71) C(9) 3.494(7) .
C(72) O(9) 3.575(8) 2_466
C(73) O(9) 3.326(7) .
C(73) C(69) 3.463(9) 2_566
P(1) H(44) 3.464 2_565
P(1) H(48) 3.577 1_545
P(1) H(51) 3.377 1_645
P(2) H(9) 3.221 1_455
P(2) H(22) 3.298 1_455
P(2) H(40) 3.528 .
P(3) H(11) 3.166 1_455
P(3) H(70) 3.343 .
O(1) H(50) 2.706 1_645
O(1) H(51) 3.171 1_645
O(2) H(39) 3.293 .
O(2) H(40) 3.506 .
O(2) H(41) 3.374 2_565
O(3) H(64) 3.033 2_466
O(4) H(48) 3.194 1_545
O(4) H(49) 3.502 1_545
O(4) H(58) 3.193 1_545
O(4) H(59) 3.353 1_545
O(4) H(70) 3.436 .
O(5) H(44) 3.037 2_565
O(5) H(49) 3.302 1_545
O(6) H(9) 2.705 1_455
O(6) H(11) 2.714 1_455
O(6) H(12) 3.049 1_455
O(6) H(22) 3.346 1_455
O(6) H(49) 3.436 1_545
O(7) H(33) 2.723 1_545
O(7) H(34) 2.460 1_545
O(7) H(44) 2.723 2_565
O(7) H(45) 3.252 2_565
O(7) H(48) 2.976 1_545
O(7) H(51) 2.869 1_645
O(8) H(9) 2.623 1_455
O(8) H(17) 3.454 1_455
O(8) H(22) 2.374 1_455
O(8) H(39) 3.551 .
O(8) H(40) 2.690 .
O(8) H(41) 3.083 2_565
O(8) H(42) 3.176 2_565
O(9) H(11) 2.507 1_455
O(9) H(12) 3.310 1_455
O(9) H(27) 3.575 1_455
O(9) H(32) 2.588 1_455
O(9) H(64) 3.405 2_466
O(9) H(68) 2.951 .
O(9) H(70) 2.213 .
O(10) H(5) 3.125 2_466
O(10) H(25) 2.920 1_455
O(10) H(26) 3.450 2_566
O(10) H(27) 2.842 2_566
O(10) H(55) 2.502 .
O(10) H(68) 2.903 2_466
O(11) H(29) 3.308 .
O(11) H(29) 3.562 2_556
O(11) H(30) 3.269 2_556
O(11) H(31) 2.762 1_455
O(11) H(32) 3.314 1_455
O(11) H(58) 2.619 1_545
O(11) H(59) 3.017 1_545
C(3) H(36) 3.143 .
C(3) H(37) 3.495 .
C(3) H(54) 3.395 1_655
C(4) H(38) 3.314 .
C(4) H(39) 3.592 .
C(5) H(38) 3.248 .
C(5) H(39) 2.934 .
C(5) H(64) 3.463 2_466
C(6) H(25) 3.598 2_566
C(6) H(26) 3.083 1_455
C(6) H(27) 3.335 1_455
C(6) H(38) 3.382 .
C(6) H(39) 3.455 .
C(6) H(64) 3.577 2_466
C(7) H(24) 3.133 2_566
C(7) H(25) 3.403 2_566
C(7) H(26) 3.222 1_455
C(7) H(38) 3.562 .
C(8) H(24) 3.248 2_566
C(8) H(62) 2.903 .
C(8) H(63) 3.585 1_655
C(8) H(65) 3.291 1_655
C(9) H(38) 3.512 .
C(9) H(61) 3.509 .
C(9) H(62) 2.764 .
C(9) H(65) 3.391 1_655
C(11) H(50) 3.395 1_645
C(13) H(16) 3.490 2_665
C(13) H(37) 3.583 .
C(13) H(41) 3.261 2_565
C(14) H(36) 3.572 .
C(14) H(37) 2.875 .
C(14) H(40) 3.554 2_565
C(14) H(41) 3.546 2_565
C(15) H(17) 3.489 2_665
C(15) H(36) 3.030 .
C(15) H(37) 3.199 .
C(16) H(36) 3.211 .
C(17) H(15) 3.519 2_665
C(17) H(40) 3.453 1_655
C(18) H(15) 2.955 2_665
C(18) H(50) 2.991 1_645
C(19) H(15) 3.166 2_665
C(19) H(16) 3.245 2_665
C(19) H(50) 3.522 1_645
C(20) H(15) 3.215 2_665
C(20) H(16) 3.432 2_665
C(20) H(42) 3.506 2_565
C(21) H(15) 3.083 2_665
C(21) H(45) 3.365 1_645
C(21) H(46) 3.151 1_645
C(21) H(46) 3.592 2_565
C(22) H(15) 2.856 2_665
C(22) H(43) 3.406 2_665
C(22) H(46) 3.386 1_645
C(22) H(49) 3.149 1_645
C(22) H(50) 3.221 1_645
C(23) H(15) 2.776 2_665
C(23) H(49) 2.956 1_645
C(23) H(50) 2.831 1_645
C(25) H(64) 2.948 2_466
C(26) H(6) 3.114 2_566
C(26) H(64) 3.313 2_466
C(26) H(65) 3.216 1_655
C(27) H(6) 3.097 2_566
C(27) H(26) 2.892 2_666
C(27) H(54) 3.570 1_655
C(27) H(65) 2.964 1_655
C(28) H(5) 2.987 1_655
C(28) H(25) 3.062 2_666
C(28) H(26) 3.190 2_666
C(28) H(54) 3.429 1_655
C(28) H(55) 3.559 2_566
C(29) H(5) 2.975 1_655
C(29) H(55) 3.557 2_566
C(30) H(56) 3.147 2_566
C(31) H(56) 3.199 2_566
C(31) H(59) 3.332 1_545
C(32) H(56) 3.163 2_566
C(32) H(57) 3.375 2_566
C(32) H(59) 2.781 1_545
C(32) H(66) 3.504 .
C(32) H(66) 3.498 2_556
C(33) H(30) 3.324 2_656
C(33) H(31) 3.373 2_656
C(33) H(56) 3.110 2_566
C(33) H(57) 3.490 2_566
C(33) H(59) 3.376 1_545
C(33) H(60) 3.400 1_545
C(33) H(67) 3.175 2_556
C(34) H(30) 3.157 2_656
C(34) H(56) 3.049 2_566
C(34) H(67) 3.579 1_655
C(34) H(70) 2.748 1_655
C(35) H(56) 3.063 2_566
C(35) H(70) 2.801 1_655
C(37) H(44) 3.533 2_575
C(37) H(45) 3.052 2_575
C(38) H(20) 3.195 2_665
C(38) H(45) 2.893 2_575
C(38) H(51) 3.318 1_655
C(39) H(20) 2.976 2_665
C(39) H(47) 3.367 1_655
C(39) H(52) 3.575 1_655
C(40) H(2) 2.892 .
C(40) H(3) 3.572 .
C(40) H(15) 3.372 .
C(40) H(20) 3.384 2_665
C(41) H(2) 3.038 .
C(41) H(14) 3.448 .
C(41) H(15) 3.450 .
C(42) H(14) 3.507 .
C(44) H(4) 3.459 .
C(44) H(13) 3.427 .
C(44) H(14) 3.525 .
C(44) H(17) 3.276 1_455
C(45) H(13) 3.342 .
C(45) H(14) 3.114 .
C(45) H(16) 3.068 1_455
C(45) H(17) 2.956 1_455
C(45) H(41) 3.163 2_565
C(46) H(14) 2.865 .
C(46) H(16) 2.948 1_455
C(46) H(18) 3.495 2_565
C(46) H(40) 3.216 2_565
C(46) H(41) 3.570 2_565
C(47) H(14) 3.067 .
C(47) H(16) 3.454 1_455
C(47) H(18) 3.489 2_565
C(47) H(19) 3.249 2_565
C(48) H(19) 2.981 2_565
C(49) H(19) 3.171 2_565
C(49) H(21) 3.392 2_665
C(49) H(44) 3.576 2_575
C(50) H(19) 3.215 2_565
C(50) H(33) 3.461 2_575
C(50) H(44) 3.572 2_575
C(51) H(19) 3.111 2_565
C(51) H(20) 3.270 1_465
C(51) H(21) 3.436 1_465
C(51) H(33) 3.541 2_575
C(51) H(34) 3.576 2_575
C(52) H(19) 2.943 2_565
C(52) H(20) 3.385 1_465
C(52) H(20) 3.117 2_565
C(52) H(21) 3.476 1_465
C(53) H(19) 2.869 2_565
C(53) H(20) 3.513 2_565
C(53) H(35) 3.262 1_455
C(56) H(12) 2.997 1_465
C(56) H(21) 3.538 1_465
C(56) H(22) 3.353 1_465
C(56) H(32) 3.518 1_465
C(57) H(12) 2.848 1_465
C(57) H(22) 3.571 1_465
C(57) H(32) 3.416 1_465
C(58) H(34) 2.986 1_455
C(59) H(34) 3.500 1_455
C(59) H(35) 3.249 1_455
C(59) H(60) 3.357 1_455
C(60) H(6) 3.539 .
C(60) H(7) 3.481 .
C(61) H(6) 3.125 .
C(61) H(61) 3.530 1_455
C(62) H(1) 3.595 1_455
C(62) H(6) 2.847 .
C(62) H(26) 3.584 1_455
C(62) H(61) 2.973 1_455
C(63) H(6) 3.016 .
C(63) H(61) 3.540 1_455
C(64) H(6) 3.417 .
C(65) H(7) 3.420 .
C(67) H(70) 3.525 1_565
C(68) H(29) 3.385 1_565
C(68) H(51) 3.548 1_655
C(68) H(66) 3.010 2_566
C(68) H(67) 3.521 2_566
C(69) H(51) 3.508 1_655
C(69) H(52) 3.203 1_655
C(69) H(66) 3.153 2_566
C(69) H(67) 3.068 2_566
C(70) H(8) 3.180 .
C(71) H(7) 3.125 .
C(71) H(8) 3.093 .
C(72) H(7) 3.264 1_455
C(72) H(23) 3.096 2_466
C(72) H(24) 3.409 2_466
C(72) H(25) 3.009 1_455
C(72) H(55) 3.260 .
C(72) H(68) 2.812 2_466
C(73) H(29) 3.088 .
C(73) H(29) 3.351 2_556
C(73) H(30) 3.061 2_556
C(73) H(31) 3.440 1_455
C(73) H(60) 3.268 2_566
C(73) H(63) 3.075 2_466
H(1) C(62) 3.595 1_655
H(1) H(54) 2.687 1_655
H(2) C(40) 2.892 .
H(2) C(41) 3.038 .
H(2) H(36) 2.560 .
H(2) H(37) 2.819 .
H(2) H(54) 3.245 1_655
H(2) H(61) 3.204 .
H(2) H(62) 3.285 .
H(3) C(40) 3.572 .
H(3) H(36) 2.865 .
H(3) H(37) 3.482 .
H(4) C(44) 3.459 .
H(4) H(39) 2.634 .
H(4) H(64) 3.429 2_466
H(5) O(10) 3.125 2_466
H(5) C(28) 2.987 1_455
H(5) C(29) 2.975 1_455
H(5) H(25) 3.368 2_566
H(5) H(26) 2.408 1_455
H(5) H(27) 2.395 1_455
H(5) H(39) 3.556 .
H(6) C(26) 3.114 2_566
H(6) C(27) 3.097 2_566
H(6) C(60) 3.539 .
H(6) C(61) 3.125 .
H(6) C(62) 2.847 .
H(6) C(63) 3.016 .
H(6) C(64) 3.417 .
H(6) H(24) 3.031 2_566
H(6) H(25) 3.030 2_566
H(6) H(26) 2.695 1_455
H(6) H(53) 3.541 .
H(6) H(54) 3.138 .
H(6) H(55) 3.389 .
H(7) C(60) 3.481 .
H(7) C(65) 3.420 .
H(7) C(71) 3.125 .
H(7) C(72) 3.264 1_655
H(7) H(24) 3.216 2_566
H(7) H(62) 2.760 .
H(7) H(63) 2.882 1_655
H(7) H(64) 3.439 1_655
H(7) H(65) 2.959 1_655
H(8) C(70) 3.180 .
H(8) C(71) 3.093 .
H(8) H(54) 3.313 1_655
H(8) H(61) 2.672 .
H(8) H(62) 2.503 .
H(8) H(63) 3.516 1_655
H(8) H(65) 3.147 1_655
H(9) P(2) 3.221 1_655
H(9) O(6) 2.705 1_655
H(9) O(8) 2.623 1_655
H(9) H(39) 3.458 1_655
H(10) H(39) 3.534 1_655
H(11) P(3) 3.166 1_655
H(11) O(6) 2.714 1_655
H(11) O(9) 2.507 1_655
H(12) O(6) 3.049 1_655
H(12) O(9) 3.310 1_655
H(12) C(56) 2.997 1_645
H(12) C(57) 2.848 1_645
H(12) H(49) 2.786 1_645
H(12) H(50) 2.528 1_645
H(13) C(44) 3.427 .
H(13) C(45) 3.342 .
H(13) H(39) 3.451 .
H(13) H(40) 3.322 .
H(13) H(41) 2.796 2_565
H(14) C(41) 3.448 .
H(14) C(42) 3.507 .
H(14) C(44) 3.525 .
H(14) C(45) 3.114 .
H(14) C(46) 2.865 .
H(14) C(47) 3.067 .
H(14) H(37) 2.699 .
H(14) H(40) 3.519 .
H(14) H(40) 3.048 2_565
H(14) H(41) 3.146 .
H(14) H(41) 3.308 2_565
H(14) H(42) 3.435 .
H(15) C(17) 3.519 2_665
H(15) C(18) 2.955 2_665
H(15) C(19) 3.166 2_665
H(15) C(20) 3.215 2_665
H(15) C(21) 3.083 2_665
H(15) C(22) 2.856 2_665
H(15) C(23) 2.776 2_665
H(15) C(40) 3.372 .
H(15) C(41) 3.450 .
H(15) H(17) 3.467 2_665
H(15) H(21) 3.331 2_665
H(15) H(22) 3.199 2_665
H(15) H(36) 3.078 .
H(15) H(37) 3.241 .
H(16) C(13) 3.490 2_665
H(16) C(19) 3.245 2_665
H(16) C(20) 3.432 2_665
H(16) C(45) 3.068 1_655
H(16) C(46) 2.948 1_655
H(16) C(47) 3.454 1_655
H(16) H(18) 3.275 2_665
H(16) H(19) 3.563 2_665
H(16) H(36) 3.374 .
H(16) H(40) 3.282 1_655
H(16) H(41) 3.081 1_655
H(17) O(8) 3.454 1_655
H(17) C(15) 3.489 2_665
H(17) C(44) 3.276 1_655
H(17) C(45) 2.956 1_655
H(17) H(15) 3.467 2_665
H(17) H(39) 3.242 1_655
H(17) H(40) 2.672 1_655
H(18) C(46) 3.495 2_565
H(18) C(47) 3.489 2_565
H(18) H(16) 3.275 2_665
H(18) H(41) 3.045 2_565
H(18) H(42) 3.053 2_565
H(19) C(47) 3.249 2_565
H(19) C(48) 2.981 2_565
H(19) C(49) 3.171 2_565
H(19) C(50) 3.215 2_565
H(19) C(51) 3.111 2_565
H(19) C(52) 2.943 2_565
H(19) C(53) 2.869 2_565
H(19) H(16) 3.563 2_665
H(19) H(42) 2.810 2_565
H(19) H(46) 3.435 2_565
H(19) H(47) 3.323 2_565
H(20) C(38) 3.195 2_665
H(20) C(39) 2.976 2_665
H(20) C(40) 3.384 2_665
H(20) C(51) 3.270 1_645
H(20) C(52) 3.385 1_645
H(20) C(52) 3.117 2_565
H(20) C(53) 3.513 2_565
H(20) H(34) 3.450 2_665
H(20) H(35) 3.113 2_665
H(20) H(45) 2.619 1_645
H(20) H(46) 2.855 1_645
H(20) H(46) 2.906 2_565
H(20) H(47) 3.580 2_565
H(21) C(49) 3.392 2_665
H(21) C(51) 3.436 1_645
H(21) C(52) 3.476 1_645
H(21) C(56) 3.538 1_645
H(21) H(15) 3.331 2_665
H(21) H(43) 2.513 2_665
H(21) H(45) 3.207 1_645
H(21) H(46) 3.276 1_645
H(21) H(49) 2.940 1_645
H(22) P(2) 3.298 1_655
H(22) O(6) 3.346 1_655
H(22) O(8) 2.374 1_655
H(22) C(56) 3.353 1_645
H(22) C(57) 3.571 1_645
H(22) H(15) 3.199 2_665
H(22) H(49) 2.604 1_645
H(22) H(50) 3.053 1_645
H(23) C(72) 3.096 2_466
H(23) H(63) 3.474 2_466
H(23) H(64) 2.155 2_466
H(23) H(65) 3.412 2_466
H(24) C(7) 3.133 2_566
H(24) C(8) 3.248 2_566
H(24) C(72) 3.409 2_466
H(24) H(6) 3.031 2_566
H(24) H(7) 3.216 2_566
H(24) H(24) 3.071 2_566
H(24) H(64) 2.917 2_466
H(24) H(65) 2.817 1_655
H(24) H(65) 3.026 2_466
H(25) O(10) 2.920 1_655
H(25) C(6) 3.598 2_566
H(25) C(7) 3.403 2_566
H(25) C(28) 3.062 2_666
H(25) C(72) 3.009 1_655
H(25) H(5) 3.368 2_566
H(25) H(6) 3.030 2_566
H(25) H(26) 2.401 2_666
H(25) H(54) 3.398 1_655
H(25) H(55) 3.116 1_655
H(25) H(65) 2.296 1_655
H(26) O(10) 3.450 2_566
H(26) C(6) 3.083 1_655
H(26) C(7) 3.222 1_655
H(26) C(27) 2.892 2_666
H(26) C(28) 3.190 2_666
H(26) C(62) 3.584 1_655
H(26) H(5) 2.408 1_655
H(26) H(6) 2.695 1_655
H(26) H(25) 2.401 2_666
H(26) H(26) 2.958 2_666
H(26) H(54) 3.140 1_655
H(27) O(9) 3.575 1_655
H(27) O(10) 2.842 2_566
H(27) C(6) 3.335 1_655
H(27) H(5) 2.395 1_655
H(28) H(59) 3.463 1_545
H(28) H(64) 3.174 2_466
H(28) H(68) 3.228 .
H(29) O(11) 3.308 .
H(29) O(11) 3.562 2_556
H(29) C(68) 3.385 1_545
H(29) C(73) 3.088 .
H(29) C(73) 3.351 2_556
H(29) H(57) 3.295 2_566
H(29) H(59) 2.542 1_545
H(29) H(66) 2.577 .
H(29) H(66) 2.801 2_556
H(29) H(67) 3.273 2_556
H(29) H(68) 2.996 .
H(30) O(11) 3.269 2_556
H(30) C(33) 3.324 2_656
H(30) C(34) 3.157 2_656
H(30) C(73) 3.061 2_556
H(30) H(30) 2.959 2_656
H(30) H(31) 2.620 2_656
H(30) H(57) 3.516 2_566
H(30) H(59) 3.540 1_545
H(30) H(60) 3.145 1_545
H(30) H(66) 3.186 2_556
H(30) H(67) 2.385 2_556
H(30) H(70) 3.456 2_556
H(31) O(11) 2.762 1_655
H(31) C(33) 3.373 2_656
H(31) C(73) 3.440 1_655
H(31) H(30) 2.620 2_656
H(31) H(56) 3.541 2_566
H(31) H(57) 3.251 1_645
H(31) H(58) 3.491 1_645
H(31) H(67) 3.078 1_655
H(31) H(70) 2.186 1_655
H(32) O(9) 2.588 1_655
H(32) O(11) 3.314 1_655
H(32) C(56) 3.518 1_645
H(32) C(57) 3.416 1_645
H(32) H(56) 3.556 2_566
H(32) H(70) 2.300 1_655
H(33) O(7) 2.723 1_565
H(33) C(50) 3.461 2_575
H(33) C(51) 3.541 2_575
H(33) H(44) 2.816 2_575
H(33) H(45) 2.968 2_575
H(34) O(7) 2.460 1_565
H(34) C(51) 3.576 2_575
H(34) C(58) 2.986 1_655
H(34) C(59) 3.500 1_655
H(34) H(20) 3.450 2_665
H(34) H(45) 2.705 2_575
H(34) H(51) 2.502 1_655
H(34) H(52) 3.450 1_655
H(35) C(53) 3.262 1_655
H(35) C(59) 3.249 1_655
H(35) H(20) 3.113 2_665
H(35) H(47) 2.532 1_655
H(35) H(52) 2.989 1_655
H(35) H(53) 3.169 1_655
H(36) C(3) 3.143 .
H(36) C(14) 3.572 .
H(36) C(15) 3.030 .
H(36) C(16) 3.211 .
H(36) H(2) 2.560 .
H(36) H(3) 2.865 .
H(36) H(15) 3.078 .
H(36) H(16) 3.374 .
H(37) C(3) 3.495 .
H(37) C(13) 3.583 .
H(37) C(14) 2.875 .
H(37) C(15) 3.199 .
H(37) H(2) 2.819 .
H(37) H(3) 3.482 .
H(37) H(14) 2.699 .
H(37) H(15) 3.241 .
H(38) C(4) 3.314 .
H(38) C(5) 3.248 .
H(38) C(6) 3.382 .
H(38) C(7) 3.562 .
H(38) C(9) 3.512 .
H(39) O(2) 3.293 .
H(39) O(8) 3.551 .
H(39) C(4) 3.592 .
H(39) C(5) 2.934 .
H(39) C(6) 3.455 .
H(39) H(4) 2.634 .
H(39) H(5) 3.556 .
H(39) H(9) 3.458 1_455
H(39) H(10) 3.534 1_455
H(39) H(13) 3.451 .
H(39) H(17) 3.242 1_455
H(40) P(2) 3.528 .
H(40) O(2) 3.506 .
H(40) O(8) 2.690 .
H(40) C(14) 3.554 2_565
H(40) C(17) 3.453 1_455
H(40) C(46) 3.216 2_565
H(40) H(13) 3.322 .
H(40) H(14) 3.519 .
H(40) H(14) 3.048 2_565
H(40) H(16) 3.282 1_455
H(40) H(17) 2.672 1_455
H(40) H(40) 3.591 2_565
H(40) H(41) 2.573 2_565
H(41) O(2) 3.374 2_565
H(41) O(8) 3.083 2_565
H(41) C(13) 3.261 2_565
H(41) C(14) 3.546 2_565
H(41) C(45) 3.163 2_565
H(41) C(46) 3.570 2_565
H(41) H(13) 2.796 2_565
H(41) H(14) 3.146 .
H(41) H(14) 3.308 2_565
H(41) H(16) 3.081 1_455
H(41) H(18) 3.045 2_565
H(41) H(40) 2.573 2_565
H(41) H(41) 3.349 2_565
H(42) O(8) 3.176 2_565
H(42) C(20) 3.506 2_565
H(42) H(14) 3.435 .
H(42) H(18) 3.053 2_565
H(42) H(19) 2.810 2_565
H(43) C(22) 3.406 2_665
H(43) H(21) 2.513 2_665
H(43) H(45) 3.591 2_575
H(44) P(1) 3.464 2_565
H(44) O(5) 3.037 2_565
H(44) O(7) 2.723 2_565
H(44) C(37) 3.533 2_575
H(44) C(49) 3.576 2_575
H(44) C(50) 3.572 2_575
H(44) H(33) 2.816 2_575
H(44) H(48) 3.508 2_575
H(45) O(7) 3.252 2_565
H(45) C(21) 3.365 1_465
H(45) C(37) 3.052 2_575
H(45) C(38) 2.893 2_575
H(45) H(20) 2.619 1_465
H(45) H(21) 3.207 1_465
H(45) H(33) 2.968 2_575
H(45) H(34) 2.705 2_575
H(45) H(43) 3.591 2_575
H(45) H(46) 3.263 2_475
H(46) C(21) 3.151 1_465
H(46) C(21) 3.592 2_565
H(46) C(22) 3.386 1_465
H(46) H(19) 3.435 2_565
H(46) H(20) 2.855 1_465
H(46) H(20) 2.906 2_565
H(46) H(21) 3.276 1_465
H(46) H(45) 3.263 2_475
H(46) H(46) 3.157 2_475
H(47) C(39) 3.367 1_455
H(47) H(19) 3.323 2_565
H(47) H(20) 3.580 2_565
H(47) H(35) 2.532 1_455
H(48) P(1) 3.577 1_565
H(48) O(4) 3.194 1_565
H(48) O(7) 2.976 1_565
H(48) H(44) 3.508 2_575
H(49) O(4) 3.502 1_565
H(49) O(5) 3.302 1_565
H(49) O(6) 3.436 1_565
H(49) C(22) 3.149 1_465
H(49) C(23) 2.956 1_465
H(49) H(12) 2.786 1_465
H(49) H(21) 2.940 1_465
H(49) H(22) 2.604 1_465
H(50) O(1) 2.706 1_465
H(50) C(11) 3.395 1_465
H(50) C(18) 2.991 1_465
H(50) C(19) 3.522 1_465
H(50) C(22) 3.221 1_465
H(50) C(23) 2.831 1_465
H(50) H(12) 2.528 1_465
H(50) H(22) 3.053 1_465
H(51) P(1) 3.377 1_465
H(51) O(1) 3.171 1_465
H(51) O(7) 2.869 1_465
H(51) C(38) 3.318 1_455
H(51) C(68) 3.548 1_455
H(51) C(69) 3.508 1_455
H(51) H(34) 2.502 1_455
H(51) H(59) 3.364 1_455
H(51) H(60) 3.298 1_455
H(52) C(39) 3.575 1_455
H(52) C(69) 3.203 1_455
H(52) H(34) 3.450 1_455
H(52) H(35) 2.989 1_455
H(52) H(60) 2.588 1_455
H(53) H(6) 3.541 .
H(53) H(35) 3.169 1_455
H(54) C(3) 3.395 1_455
H(54) C(27) 3.570 1_455
H(54) C(28) 3.429 1_455
H(54) H(1) 2.687 1_455
H(54) H(2) 3.245 1_455
H(54) H(6) 3.138 .
H(54) H(8) 3.313 1_455
H(54) H(25) 3.398 1_455
H(54) H(26) 3.140 1_455
H(54) H(61) 2.717 1_455
H(55) O(10) 2.502 .
H(55) C(28) 3.559 2_566
H(55) C(29) 3.557 2_566
H(55) C(72) 3.260 .
H(55) H(6) 3.389 .
H(55) H(25) 3.116 1_455
H(55) H(63) 3.256 .
H(55) H(65) 3.353 .
H(56) C(30) 3.147 2_566
H(56) C(31) 3.199 2_566
H(56) C(32) 3.163 2_566
H(56) C(33) 3.110 2_566
H(56) C(34) 3.049 2_566
H(56) C(35) 3.063 2_566
H(56) H(31) 3.541 2_566
H(56) H(32) 3.556 2_566
H(56) H(67) 3.513 2_466
H(57) C(32) 3.375 2_566
H(57) C(33) 3.490 2_566
H(57) H(29) 3.295 2_566
H(57) H(30) 3.516 2_566
H(57) H(31) 3.251 1_465
H(58) O(4) 3.193 1_565
H(58) O(11) 2.619 1_565
H(58) H(31) 3.491 1_465
H(58) H(70) 2.708 1_565
H(59) O(4) 3.353 1_565
H(59) O(11) 3.017 1_565
H(59) C(31) 3.332 1_565
H(59) C(32) 2.781 1_565
H(59) C(33) 3.376 1_565
H(59) H(28) 3.463 1_565
H(59) H(29) 2.542 1_565
H(59) H(30) 3.540 1_565
H(59) H(51) 3.364 1_655
H(59) H(66) 3.540 1_565
H(59) H(66) 2.905 2_566
H(59) H(67) 3.466 2_566
H(60) C(33) 3.400 1_565
H(60) C(59) 3.357 1_655
H(60) C(73) 3.268 2_566
H(60) H(30) 3.145 1_565
H(60) H(51) 3.298 1_655
H(60) H(52) 2.588 1_655
H(60) H(66) 3.149 2_566
H(60) H(67) 2.635 2_566
H(60) H(68) 3.568 2_566
H(61) C(9) 3.509 .
H(61) C(61) 3.530 1_655
H(61) C(62) 2.973 1_655
H(61) C(63) 3.540 1_655
H(61) H(2) 3.204 .
H(61) H(8) 2.672 .
H(61) H(54) 2.717 1_655
H(61) H(63) 3.488 1_655
H(62) C(8) 2.903 .
H(62) C(9) 2.764 .
H(62) H(2) 3.285 .
H(62) H(7) 2.760 .
H(62) H(8) 2.503 .
H(63) C(8) 3.585 1_455
H(63) C(73) 3.075 2_466
H(63) H(7) 2.882 1_455
H(63) H(8) 3.516 1_455
H(63) H(23) 3.474 2_466
H(63) H(55) 3.256 .
H(63) H(61) 3.488 1_455
H(63) H(66) 3.503 2_466
H(63) H(67) 3.281 2_466
H(63) H(68) 2.171 2_466
H(64) O(3) 3.033 2_466
H(64) O(9) 3.405 2_466
H(64) C(5) 3.463 2_466
H(64) C(6) 3.577 2_466
H(64) C(25) 2.948 2_466
H(64) C(26) 3.313 2_466
H(64) H(4) 3.429 2_466
H(64) H(7) 3.439 1_455
H(64) H(23) 2.155 2_466
H(64) H(24) 2.917 2_466
H(64) H(28) 3.174 2_466
H(64) H(68) 3.050 2_466
H(65) C(8) 3.291 1_455
H(65) C(9) 3.391 1_455
H(65) C(26) 3.216 1_455
H(65) C(27) 2.964 1_455
H(65) H(7) 2.959 1_455
H(65) H(8) 3.147 1_455
H(65) H(23) 3.412 2_466
H(65) H(24) 2.817 1_455
H(65) H(24) 3.026 2_466
H(65) H(25) 2.296 1_455
H(65) H(55) 3.353 .
H(66) C(32) 3.504 .
H(66) C(32) 3.498 2_556
H(66) C(68) 3.010 2_566
H(66) C(69) 3.153 2_566
H(66) H(29) 2.577 .
H(66) H(29) 2.801 2_556
H(66) H(30) 3.186 2_556
H(66) H(59) 3.540 1_545
H(66) H(59) 2.905 2_566
H(66) H(60) 3.149 2_566
H(66) H(63) 3.503 2_466
H(66) H(66) 2.818 2_556
H(67) C(33) 3.175 2_556
H(67) C(34) 3.579 1_455
H(67) C(68) 3.521 2_566
H(67) C(69) 3.068 2_566
H(67) H(29) 3.273 2_556
H(67) H(30) 2.385 2_556
H(67) H(31) 3.078 1_455
H(67) H(56) 3.513 2_466
H(67) H(59) 3.466 2_566
H(67) H(60) 2.635 2_566
H(67) H(63) 3.281 2_466
H(68) O(9) 2.951 .
H(68) O(10) 2.903 2_466
H(68) C(72) 2.812 2_466
H(68) H(28) 3.228 .
H(68) H(29) 2.996 .
H(68) H(60) 3.568 2_566
H(68) H(63) 2.171 2_466
H(68) H(64) 3.050 2_466
H(70) P(3) 3.343 .
H(70) O(4) 3.436 .
H(70) O(9) 2.213 .
H(70) C(34) 2.748 1_455
H(70) C(35) 2.801 1_455
H(70) C(67) 3.525 1_545
H(70) H(30) 3.456 2_556
H(70) H(31) 2.186 1_455
H(70) H(32) 2.300 1_455
H(70) H(58) 2.708 1_545

loop_
_geom_torsion_atom_site_label_1
_geom_torsion_atom_site_label_2
_geom_torsion_atom_site_label_3
_geom_torsion_atom_site_label_4
_geom_torsion
P(4) Ru(1) P(5) C(11) -11.42(13)
P(4) Ru(1) P(5) C(24) 106.42(13)
P(4) Ru(1) P(5) C(30) -131.34(14)
P(5) Ru(1) P(4) C(10) -12.39(12)
P(5) Ru(1) P(4) C(12) -131.38(14)
P(5) Ru(1) P(4) C(18) 106.63(12)
P(4) Ru(1) O(1) P(1) -134.90(16)
O(1) Ru(1) P(4) C(10) -103.72(13)
O(1) Ru(1) P(4) C(12) 137.29(15)
O(1) Ru(1) P(4) C(18) 15.30(13)
P(4) Ru(1) O(2) P(2) 137.22(14)
O(2) Ru(1) P(4) C(10) 169.69(13)
O(2) Ru(1) P(4) C(12) 50.70(15)
O(2) Ru(1) P(4) C(18) -71.30(13)
P(4) Ru(1) O(3) P(3) -84(2)
O(3) Ru(1) P(4) C(10) -66(2)
O(3) Ru(1) P(4) C(12) 175(2)
O(3) Ru(1) P(4) C(18) 53(2)
P(4) Ru(1) C(1) C(2) -95(12)
C(1) Ru(1) P(4) C(10) 78.63(16)
C(1) Ru(1) P(4) C(12) -40.36(18)
C(1) Ru(1) P(4) C(18) -162.35(16)
P(5) Ru(1) O(1) P(1) 139.86(16)
O(1) Ru(1) P(5) C(11) 82.90(14)
O(1) Ru(1) P(5) C(24) -159.26(14)
O(1) Ru(1) P(5) C(30) -37.02(15)
P(5) Ru(1) O(2) P(2) 78.7(15)
O(2) Ru(1) P(5) C(11) 47.2(15)
O(2) Ru(1) P(5) C(24) 165.1(15)
O(2) Ru(1) P(5) C(30) -72.7(15)
P(5) Ru(1) O(3) P(3) -137.46(15)
O(3) Ru(1) P(5) C(11) 167.13(14)
O(3) Ru(1) P(5) C(24) -75.03(15)
O(3) Ru(1) P(5) C(30) 47.21(15)
P(5) Ru(1) C(1) C(2) -10(12)
C(1) Ru(1) P(5) C(11) -98.55(17)
C(1) Ru(1) P(5) C(24) 19.29(17)
C(1) Ru(1) P(5) C(30) 141.53(18)
O(1) Ru(1) O(2) P(2) 42.99(15)
O(2) Ru(1) O(1) P(1) -41.56(17)
O(1) Ru(1) O(3) P(3) -46.15(17)
O(3) Ru(1) O(1) P(1) 46.20(17)
O(1) Ru(1) C(1) C(2) 140(11)
C(1) Ru(1) O(1) P(1) -10(2)
O(2) Ru(1) O(3) P(3) 40.43(17)
O(3) Ru(1) O(2) P(2) -41.30(16)
O(2) Ru(1) C(1) C(2) 172(12)
C(1) Ru(1) O(2) P(2) -135.50(18)
O(3) Ru(1) C(1) C(2) 84(12)
C(1) Ru(1) O(3) P(3) 131.47(19)
O(1) P(1) O(4) P(3) 56.5(2)
O(4) P(1) O(1) Ru(1) -55.56(19)
O(1) P(1) O(5) P(2) -56.7(2)
O(5) P(1) O(1) Ru(1) 51.2(2)
O(7) P(1) O(1) Ru(1) 178.51(16)
O(4) P(1) O(5) P(2) 55.4(2)
O(5) P(1) O(4) P(3) -56.1(2)
O(7) P(1) O(4) P(3) -170.7(2)
O(7) P(1) O(5) P(2) 169.66(18)
O(2) P(2) O(5) P(1) 58.9(2)
O(5) P(2) O(2) Ru(1) -54.55(18)
O(2) P(2) O(6) P(3) -60.6(2)
O(6) P(2) O(2) Ru(1) 53.23(18)
O(8) P(2) O(2) Ru(1) 178.20(14)
O(5) P(2) O(6) P(3) 52.6(2)
O(6) P(2) O(5) P(1) -53.9(2)
O(8) P(2) O(5) P(1) -169.22(17)
O(8) P(2) O(6) P(3) 168.8(2)
O(3) P(3) O(4) P(1) -58.1(2)
O(4) P(3) O(3) Ru(1) 57.35(19)
O(3) P(3) O(6) P(2) 60.3(2)
O(6) P(3) O(3) Ru(1) -52.20(19)
O(9) P(3) O(3) Ru(1) -176.93(15)
O(4) P(3) O(6) P(2) -54.4(2)
O(6) P(3) O(4) P(1) 56.2(2)
O(9) P(3) O(4) P(1) 171.56(19)
O(9) P(3) O(6) P(2) -170.1(2)
Ru(1) P(4) C(10) C(11) 39.2(2)
Ru(1) P(4) C(12) C(13) -30.6(3)
Ru(1) P(4) C(12) C(17) 149.9(2)
Ru(1) P(4) C(18) C(19) 54.6(2)
Ru(1) P(4) C(18) C(23) -127.6(2)
C(10) P(4) C(12) C(13) -151.1(2)
C(10) P(4) C(12) C(17) 29.3(3)
C(12) P(4) C(10) C(11) 166.2(2)
C(10) P(4) C(18) C(19) 174.0(2)
C(10) P(4) C(18) C(23) -8.2(3)
C(18) P(4) C(10) C(11) -83.6(2)
C(12) P(4) C(18) C(19) -75.0(2)
C(12) P(4) C(18) C(23) 102.8(2)
C(18) P(4) C(12) C(13) 96.1(2)
C(18) P(4) C(12) C(17) -83.4(3)
Ru(1) P(5) C(11) C(10) 38.5(2)
Ru(1) P(5) C(24) C(25) 50.4(3)
Ru(1) P(5) C(24) C(29) -123.8(3)
Ru(1) P(5) C(30) C(31) -47.8(4)
Ru(1) P(5) C(30) C(35) 136.1(3)
C(11) P(5) C(24) C(25) 169.2(3)
C(11) P(5) C(24) C(29) -5.0(4)
C(24) P(5) C(11) C(10) -83.2(2)
C(11) P(5) C(30) C(31) -169.4(3)
C(11) P(5) C(30) C(35) 14.4(3)
C(30) P(5) C(11) C(10) 167.6(2)
C(24) P(5) C(30) C(31) 79.0(3)
C(24) P(5) C(30) C(35) -97.2(3)
C(30) P(5) C(24) C(25) -80.7(3)
C(30) P(5) C(24) C(29) 105.1(3)
N(1) P(6) C(36) C(37) -73.5(3)
N(1) P(6) C(36) C(41) 100.0(3)
C(36) P(6) N(1) P(7) 47.2(3)
N(1) P(6) C(42) C(43) -32.6(3)
N(1) P(6) C(42) C(47) 150.8(2)
C(42) P(6) N(1) P(7) 166.1(2)
N(1) P(6) C(48) C(49) 168.5(3)
N(1) P(6) C(48) C(53) -13.0(3)
C(48) P(6) N(1) P(7) -74.3(3)
C(36) P(6) C(42) C(43) 90.2(3)
C(36) P(6) C(42) C(47) -86.4(3)
C(42) P(6) C(36) C(37) 168.0(2)
C(42) P(6) C(36) C(41) -18.5(3)
C(36) P(6) C(48) C(49) 42.7(3)
C(36) P(6) C(48) C(53) -138.7(3)
C(48) P(6) C(36) C(37) 52.0(3)
C(48) P(6) C(36) C(41) -134.5(3)
C(42) P(6) C(48) C(49) -72.8(3)
C(42) P(6) C(48) C(53) 105.7(3)
C(48) P(6) C(42) C(43) -155.3(2)
C(48) P(6) C(42) C(47) 28.1(3)
N(1) P(7) C(54) C(55) -81.5(3)
N(1) P(7) C(54) C(59) 87.6(3)
C(54) P(7) N(1) P(6) 72.3(3)
N(1) P(7) C(60) C(61) -20.5(3)
N(1) P(7) C(60) C(65) 162.2(3)
C(60) P(7) N(1) P(6) -171.4(2)
N(1) P(7) C(66) C(67) 141.2(3)
N(1) P(7) C(66) C(71) -37.7(3)
C(66) P(7) N(1) P(6) -52.2(3)
C(54) P(7) C(60) C(61) 99.3(3)
C(54) P(7) C(60) C(65) -78.0(3)
C(60) P(7) C(54) C(55) 162.4(3)
C(60) P(7) C(54) C(59) -28.5(3)
C(54) P(7) C(66) C(67) 15.3(4)
C(54) P(7) C(66) C(71) -163.6(2)
C(66) P(7) C(54) C(55) 45.3(3)
C(66) P(7) C(54) C(59) -145.7(3)
C(60) P(7) C(66) C(67) -100.7(3)
C(60) P(7) C(66) C(71) 80.4(3)
C(66) P(7) C(60) C(61) -143.0(3)
C(66) P(7) C(60) C(65) 39.8(3)
Ru(1) C(1) C(2) C(3) 74(12)
Ru(1) C(1) C(2) C(4) -99(12)
C(1) C(2) C(4) C(5) -18.1(6)
C(1) C(2) C(4) C(9) 161.6(4)
C(3) C(2) C(4) C(5) 168.3(4)
C(3) C(2) C(4) C(9) -12.0(6)
C(2) C(4) C(5) C(6) 179.8(5)
C(2) C(4) C(9) C(8) 179.9(4)
C(5) C(4) C(9) C(8) -0.4(8)
C(9) C(4) C(5) C(6) 0.1(6)
C(4) C(5) C(6) C(7) 0.9(10)
C(5) C(6) C(7) C(8) -1.8(10)
C(6) C(7) C(8) C(9) 1.5(10)
C(7) C(8) C(9) C(4) -0.4(8)
P(4) C(10) C(11) P(5) -49.5(2)
P(4) C(12) C(13) C(14) -179.3(2)
P(4) C(12) C(17) C(16) -179.3(2)
C(13) C(12) C(17) C(16) 1.1(5)
C(17) C(12) C(13) C(14) 0.2(4)
C(12) C(13) C(14) C(15) -1.5(5)
C(13) C(14) C(15) C(16) 1.3(5)
C(14) C(15) C(16) C(17) 0.1(4)
C(15) C(16) C(17) C(12) -1.3(5)
P(4) C(18) C(19) C(20) 178.0(2)
P(4) C(18) C(23) C(22) -179.3(2)
C(19) C(18) C(23) C(22) -1.5(4)
C(23) C(18) C(19) C(20) 0.2(4)
C(18) C(19) C(20) C(21) 1.4(5)
C(19) C(20) C(21) C(22) -1.5(5)
C(20) C(21) C(22) C(23) 0.1(4)
C(21) C(22) C(23) C(18) 1.4(5)
P(5) C(24) C(25) C(26) -174.1(3)
P(5) C(24) C(29) C(28) 172.2(3)
C(25) C(24) C(29) C(28) -2.0(6)
C(29) C(24) C(25) C(26) 0.4(6)
C(24) C(25) C(26) C(27) 1.6(7)
C(25) C(26) C(27) C(28) -1.9(7)
C(26) C(27) C(28) C(29) 0.3(7)
C(27) C(28) C(29) C(24) 1.7(7)
P(5) C(30) C(31) C(32) -175.5(3)
P(5) C(30) C(35) C(34) 176.6(3)
C(31) C(30) C(35) C(34) 0.5(6)
C(35) C(30) C(31) C(32) 0.7(6)
C(30) C(31) C(32) C(33) -1.8(7)
C(31) C(32) C(33) C(34) 1.7(8)
C(32) C(33) C(34) C(35) -0.5(7)
C(33) C(34) C(35) C(30) -0.6(7)
P(6) C(36) C(37) C(38) 171.6(2)
P(6) C(36) C(41) C(40) -172.8(2)
C(37) C(36) C(41) C(40) 0.6(5)
C(41) C(36) C(37) C(38) -1.9(5)
C(36) C(37) C(38) C(39) 1.2(5)
C(37) C(38) C(39) C(40) 0.9(5)
C(38) C(39) C(40) C(41) -2.2(6)
C(39) C(40) C(41) C(36) 1.4(5)
P(6) C(42) C(43) C(44) -176.8(3)
P(6) C(42) C(47) C(46) 177.8(2)
C(43) C(42) C(47) C(46) 1.3(5)
C(47) C(42) C(43) C(44) -0.1(4)
C(42) C(43) C(44) C(45) -0.9(6)
C(43) C(44) C(45) C(46) 0.7(6)
C(44) C(45) C(46) C(47) 0.5(5)
C(45) C(46) C(47) C(42) -1.4(5)
P(6) C(48) C(49) C(50) 176.3(3)
P(6) C(48) C(53) C(52) -177.8(3)
C(49) C(48) C(53) C(52) 0.8(5)
C(53) C(48) C(49) C(50) -2.2(5)
C(48) C(49) C(50) C(51) 2.4(6)
C(49) C(50) C(51) C(52) -1.1(6)
C(50) C(51) C(52) C(53) -0.3(6)
C(51) C(52) C(53) C(48) 0.5(6)
P(7) C(54) C(55) C(56) 168.0(3)
P(7) C(54) C(59) C(58) -168.0(3)
C(55) C(54) C(59) C(58) 1.2(5)
C(59) C(54) C(55) C(56) -1.0(5)
C(54) C(55) C(56) C(57) -0.4(6)
C(55) C(56) C(57) C(58) 1.5(6)
C(56) C(57) C(58) C(59) -1.3(6)
C(57) C(58) C(59) C(54) -0.1(5)
P(7) C(60) C(61) C(62) -176.2(3)
P(7) C(60) C(65) C(64) 177.2(3)
C(61) C(60) C(65) C(64) -0.0(5)
C(65) C(60) C(61) C(62) 1.0(5)
C(60) C(61) C(62) C(63) -1.1(6)
C(61) C(62) C(63) C(64) 0.2(5)
C(62) C(63) C(64) C(65) 0.8(7)
C(63) C(64) C(65) C(60) -0.9(7)
P(7) C(66) C(67) C(68) -177.8(3)
P(7) C(66) C(71) C(70) 179.3(3)
C(67) C(66) C(71) C(70) 0.3(5)
C(71) C(66) C(67) C(68) 1.1(6)
C(66) C(67) C(68) C(69) -1.4(8)
C(67) C(68) C(69) C(70) 0.3(6)
C(68) C(69) C(70) C(71) 1.1(7)
C(69) C(70) C(71) C(66) -1.5(6)
